data_7116170
loop_
_publ_author_name
'Byron J. Truscott'
'Fady Nahra'
'Alexandra M. Z. Slawin'
'David B. Cordes'
'Steven P. Nolan'

_publ_section_title
;
 Fluoride, bifluoride and trifluoromethyl complexes of iridium(I) and
 rhodium(I)
;
_journal_name_full Chem.Commun.
_journal_page_first 62
_journal_paper_doi 10.1039/C4cc07772E
_journal_volume 51
_journal_year 2015
_chemical_absolute_configuration 'CHOOSE rm ad rmad syn or unk'
_chemical_formula_moiety 'C17 H31 F2 Ir N2 O'
_chemical_formula_sum 'C17 H31 F2 Ir N2 O'
_chemical_formula_weight 509.66
_space_group_IT_number 19
_symmetry_cell_setting orthorhombic
_symmetry_Int_Tables_number 19
_symmetry_space_group_name_Hall 'P 2ac 2ab'
_symmetry_space_group_name_H-M 'P 21 21 21'
_atom_sites_solution_hydrogens geom
_atom_sites_solution_primary direct
_atom_sites_solution_secondary difmap
_cell_angle_alpha 90.0000
_cell_angle_beta 90.0000
_cell_angle_gamma 90.0000
_cell_formula_units_Z 8
_cell_length_a 9.8551(9)
_cell_length_b 16.1164(16)
_cell_length_c 24.342(2)
_cell_measurement_reflns_used 12787
_cell_measurement_temperature 93
_cell_measurement_theta_max 25.35
_cell_measurement_theta_min 2.66
_cell_volume 3866.2(6)
_computing_cell_refinement 'CrystalClear-SM Expert 2.1 b29'
_computing_data_collection 'CrystalClear-SM Expert 2.1 b29 (Rigaku, 2013)'
_computing_data_reduction 'CrystalClear-SM Expert 2.1 b29'
_computing_molecular_graphics 'CrystalStructure 4.1'
_computing_publication_material 'CrystalStructure 4.1 (Rigaku, 2014)'
_computing_structure_refinement 'SHELXL-2013 (Sheldrick, 2013)'
_computing_structure_solution 'SIR2002 (Burla, et al., 2003)'
_diffrn_ambient_temperature 93
_diffrn_detector_area_resol_mean 5.811
_diffrn_measured_fraction_theta_full 0.996
_diffrn_measured_fraction_theta_max 0.996
_diffrn_measurement_device_type 'Rigaku XtaLAB P200'
_diffrn_measurement_method \w
_diffrn_radiation_type 'Mo K\a'
_diffrn_radiation_wavelength 0.71075
_diffrn_reflns_av_R_equivalents 0.0326
_diffrn_reflns_Laue_measured_fraction_full 0.996
_diffrn_reflns_Laue_measured_fraction_max 0.996
_diffrn_reflns_limit_h_max 11
_diffrn_reflns_limit_h_min -8
_diffrn_reflns_limit_k_max 19
_diffrn_reflns_limit_k_min -19
_diffrn_reflns_limit_l_max 29
_diffrn_reflns_limit_l_min -29
_diffrn_reflns_number 25427
_diffrn_reflns_point_group_measured_fraction_full 0.984
_diffrn_reflns_point_group_measured_fraction_max 0.982
_diffrn_reflns_theta_full 25.000
_diffrn_reflns_theta_max 25.329
_diffrn_reflns_theta_min 2.563
_diffrn_standards_number 0
_exptl_absorpt_coefficient_mu 6.949
_exptl_absorpt_correction_T_max 0.870
_exptl_absorpt_correction_T_min 0.691
_exptl_absorpt_correction_type multi-scan
_exptl_absorpt_process_details 'REQAB (Rigaku, 1998)'
_exptl_crystal_colour yellow
_exptl_crystal_density_diffrn 1.751
_exptl_crystal_density_method 'not measured'
_exptl_crystal_description prism
_exptl_crystal_F_000 2000.00
_exptl_crystal_size_max 0.060
_exptl_crystal_size_mid 0.030
_exptl_crystal_size_min 0.020
_refine_diff_density_max 0.90
_refine_diff_density_min -0.54
_refine_ls_abs_structure_details
;
 Flack x determined using 2745 quotients [(I+)-(I-)]/[(I+)+(I-)]
 (Parsons, Flack and Wagner, Acta Cryst. B69 (2013) 249-259).
;
_refine_ls_abs_structure_Flack -0.001(5)
_refine_ls_extinction_method none
_refine_ls_goodness_of_fit_ref 0.983
_refine_ls_hydrogen_treatment mixed
_refine_ls_number_parameters 447
_refine_ls_number_reflns 6930
_refine_ls_number_restraints 12
_refine_ls_R_factor_all 0.0211
_refine_ls_R_factor_gt 0.0194
_refine_ls_shift/su_max 0.050
_refine_ls_structure_factor_coef Fsqd
_refine_ls_weighting_details 'w = 1/[\s^2^(Fo^2^)+(0.0217P)^2^+0.0000P] where P=(Fo^2^+2Fc^2^)/3'
_refine_ls_weighting_scheme calc
_refine_ls_wR_factor_gt 0.0428
_refine_ls_wR_factor_ref 0.0432
_reflns_number_gt 6584
_reflns_number_total 6930
_reflns_threshold_expression F^2^>2.0\s(F^2^)
_cod_data_source_file c4cc07772e2_a.cif
_cod_data_source_block 9
_cod_original_cell_volume 3866.1(6)
_cod_database_code 7116170
_shelxl_res_file
;
TITL SNBT60N
CELL  0.71075 9.85510 16.11640 24.34150 90.000 90.000 90.000
ZERR  8 0.00088 0.00163 0.00239 0.000 0.000 0.000
LATT -1
SYMM .50+X, .50-Y,    -Z
SYMM    -X, .50+Y, .50-Z
SYMM .50-X,    -Y, .50+Z
SFAC C H F IR N O
UNIT 136 248 16 8 16 8
L.S. 10
FMAP 2
PLAN -5
WPDB -2
HTAB
LIST 4
TEMP -180.0
ISOR O31 .001 .0005
ACTA 50
SIZE 0.020 0.030 0.060
DFIX 0.9800 0.0050 O1 H1A O1 H1B
DFIX 0.9800 0.0050 O31 H31A O31 H31B
SADI F31 H31 F1 H1
SADI H31 F32 H1 F2
WGHT    0.021700
FVAR       0.05249
IR1   4    0.296845    0.192272    0.372454    11.00000    0.01113    0.01747 =
         0.01367   -0.00081    0.00003   -0.00101
IR31  4   -0.255951    0.166538    0.118108    11.00000    0.00853    0.01532 =
         0.01368    0.00000    0.00037    0.00101
F1    3    0.337421    0.150727    0.293954    11.00000    0.03419    0.08274 =
         0.03219   -0.01514    0.00015   -0.00128
H1    2    0.493934    0.120991    0.265740    11.00000    0.18918
F2    3    0.575706    0.128866    0.268045    11.00000    0.01584    0.05001 =
         0.02441   -0.00418    0.00182    0.00176
F31   3   -0.239233    0.149227    0.202602    11.00000    0.03404    0.05276 =
         0.03203    0.00156   -0.00014    0.00317
H31   2   -0.122451    0.075892    0.227980    11.00000    0.15509
F32   3   -0.064675    0.039672    0.234771    11.00000    0.01647    0.03645 =
         0.03036    0.00704   -0.00170    0.00347
O1    6    0.707943   -0.023060    0.291143    11.00000    0.02231    0.03118 =
         0.04555    0.00718    0.00117   -0.00911
H1A   2    0.654779    0.027714    0.286298    11.00000    0.04086
H1B   2    0.794503   -0.013360    0.272468    11.00000    0.10895
O31   6    0.149616    0.089294    0.231125    11.00000    0.01983    0.02189 =
         0.02028   -0.00043   -0.00021   -0.00174
H31B  2    0.226363    0.097120    0.256124    11.00000    0.30719
H31A  2    0.071752    0.052120    0.227168    11.00000    0.15382
N2    5    0.021197    0.104660    0.374594    11.00000    0.01413    0.01478 =
         0.02422    0.00259    0.00208   -0.00023
N5    5   -0.001899    0.228038    0.341123    11.00000    0.01410    0.01425 =
         0.02250    0.00254   -0.00015    0.00050
N32   5   -0.494761    0.277627    0.149623    11.00000    0.01370    0.01516 =
         0.02017   -0.00148   -0.00161   -0.00030
N35   5   -0.569553    0.155584    0.130138    11.00000    0.00945    0.01572 =
         0.02187   -0.00065   -0.00146    0.00122
C1    1    0.093468    0.174027    0.361066    11.00000    0.01614    0.02041 =
         0.01281   -0.00188    0.00608    0.00050
C3    1   -0.114744    0.115352    0.362850    11.00000    0.00959    0.02349 =
         0.03415    0.00266    0.00038    0.00045
AFIX  43
H3    2   -0.184634    0.075715    0.368664    11.00000   -1.20000
AFIX   0
C4    1   -0.130705    0.192061    0.341657    11.00000    0.01084    0.02411 =
         0.03367   -0.00037   -0.00476    0.00100
AFIX  43
H4    2   -0.213041    0.216648    0.329535    11.00000   -1.20000
AFIX   0
C6    1    0.084138    0.027138    0.394668    11.00000    0.01345    0.01810 =
         0.02026    0.00452   -0.00078    0.00421
AFIX  13
H6    2    0.183043    0.037531    0.400744    11.00000   -1.20000
AFIX   0
C7    1    0.021590    0.000413    0.448616    11.00000    0.03590    0.03143 =
         0.03054    0.00839    0.00164    0.00245
AFIX 137
H7A   2   -0.075015   -0.011411    0.443153    11.00000   -1.20000
H7B   2    0.031781    0.044977    0.475695    11.00000   -1.20000
H7C   2    0.067496   -0.049635    0.461937    11.00000   -1.20000
AFIX   0
C8    1    0.069106   -0.040013    0.350611    11.00000    0.02737    0.01866 =
         0.03640    0.00248   -0.00146    0.00630
AFIX 137
H8A   2    0.112478   -0.021344    0.316556    11.00000   -1.20000
H8B   2   -0.027415   -0.050441    0.343821    11.00000   -1.20000
H8C   2    0.112633   -0.091244    0.363252    11.00000   -1.20000
AFIX   0
C9    1    0.031295    0.309429    0.317110    11.00000    0.01859    0.01776 =
         0.02685    0.00571   -0.00210   -0.00265
AFIX  13
H9    2    0.125150    0.324938    0.328874    11.00000   -1.20000
AFIX   0
C10   1   -0.067306    0.375547    0.338638    11.00000    0.03946    0.01852 =
         0.03389    0.00049    0.00082    0.00365
AFIX 137
H10A  2   -0.064315    0.376514    0.378875    11.00000   -1.20000
H10B  2   -0.159593    0.362306    0.326474    11.00000   -1.20000
H10C  2   -0.040985    0.430050    0.324315    11.00000   -1.20000
AFIX   0
C11   1    0.028689    0.304514    0.254333    11.00000    0.03420    0.02606 =
         0.02352    0.00446    0.00253    0.00054
AFIX 137
H11A  2   -0.063179    0.290563    0.241997    11.00000   -1.20000
H11B  2    0.092151    0.261609    0.241934    11.00000   -1.20000
H11C  2    0.055424    0.358224    0.238868    11.00000   -1.20000
AFIX   0
C21   1    0.271141    0.195179    0.457905    11.00000    0.01915    0.03692 =
         0.01250   -0.00852   -0.00078    0.00053
AFIX  43
H21   2    0.200869    0.155784    0.452125    11.00000   -1.20000
AFIX   0
C22   1    0.254828    0.276668    0.435664    11.00000    0.02838    0.03240 =
         0.01874   -0.01417   -0.00510    0.00493
AFIX  43
H22   2    0.171799    0.288227    0.417372    11.00000   -1.20000
AFIX   0
C23   1    0.356826    0.345543    0.438579    11.00000    0.04414    0.02521 =
         0.05443   -0.02012   -0.02095    0.00590
AFIX  23
H23A  2    0.357010    0.369063    0.476150    11.00000   -1.20000
H23B  2    0.329938    0.390166    0.412835    11.00000   -1.20000
AFIX   0
C24   1    0.501829    0.315628    0.424045    11.00000    0.03212    0.03094 =
         0.04180   -0.00095   -0.01443   -0.00848
AFIX  23
H24A  2    0.555017    0.363016    0.409692    11.00000   -1.20000
H24B  2    0.547151    0.295450    0.457794    11.00000   -1.20000
AFIX   0
C25   1    0.500462    0.247037    0.381774    11.00000    0.01497    0.03498 =
         0.02293    0.00239   -0.00573   -0.00716
AFIX  43
H25   2    0.495594    0.261681    0.344021    11.00000   -1.20000
AFIX   0
C26   1    0.506038    0.162984    0.395713    11.00000    0.01655    0.02754 =
         0.02217    0.00006   -0.00671    0.00256
AFIX  43
H26   2    0.509258    0.123884    0.366536    11.00000   -1.20000
AFIX   0
C27   1    0.507323    0.129719    0.453638    11.00000    0.02739    0.02873 =
         0.02683    0.00417   -0.01143    0.00209
AFIX  23
H27A  2    0.597319    0.140696    0.470182    11.00000   -1.20000
H27B  2    0.494332    0.068832    0.452465    11.00000   -1.20000
AFIX   0
C28   1    0.396492    0.168314    0.490615    11.00000    0.03301    0.04203 =
         0.01811    0.00545   -0.00815   -0.00859
AFIX  23
H28A  2    0.368988    0.127286    0.518761    11.00000   -1.20000
H28B  2    0.434602    0.217127    0.509891    11.00000   -1.20000
AFIX   0
C31   1   -0.453534    0.201511    0.131446    11.00000    0.01705    0.01688 =
         0.01118   -0.00048    0.00225   -0.00128
C33   1   -0.633030    0.278797    0.160148    11.00000    0.01318    0.02086 =
         0.02857   -0.00209    0.00132    0.00324
AFIX  43
H33   2   -0.684831    0.324579    0.172973    11.00000   -1.20000
AFIX   0
C34   1   -0.679656    0.201532    0.148486    11.00000    0.01175    0.02760 =
         0.02658   -0.00209    0.00127    0.00289
AFIX  43
H34   2   -0.770443    0.182521    0.152183    11.00000   -1.20000
AFIX   0
C36   1   -0.401390    0.348102    0.160401    11.00000    0.01488    0.01763 =
         0.02398   -0.00473   -0.00037   -0.00421
AFIX  13
H36   2   -0.308064    0.330915    0.148973    11.00000   -1.20000
AFIX   0
C37   1   -0.441457    0.422982    0.126488    11.00000    0.02490    0.01741 =
         0.02923    0.00102    0.00186    0.00041
AFIX 137
H37A  2   -0.533887    0.439954    0.136195    11.00000   -1.20000
H37B  2   -0.437851    0.408733    0.087376    11.00000   -1.20000
H37C  2   -0.378559    0.468713    0.133949    11.00000   -1.20000
AFIX   0
C38   1   -0.398450    0.366406    0.222066    11.00000    0.02282    0.02840 =
         0.02239   -0.00716   -0.00448   -0.00522
AFIX 137
H38A  2   -0.369802    0.316570    0.242006    11.00000   -1.20000
H38B  2   -0.489300    0.382796    0.234322    11.00000   -1.20000
H38C  2   -0.334367    0.411577    0.229367    11.00000   -1.20000
AFIX   0
C39   1   -0.574286    0.065317    0.117020    11.00000    0.01913    0.01610 =
         0.02228   -0.00046    0.00093   -0.00191
AFIX  13
H39   2   -0.494065    0.051817    0.093505    11.00000   -1.20000
AFIX   0
C40   1   -0.702131    0.045564    0.084413    11.00000    0.02081    0.02079 =
         0.03037   -0.00275   -0.00744   -0.00218
AFIX 137
H40A  2   -0.711940    0.085560    0.054349    11.00000   -1.20000
H40B  2   -0.781335    0.049038    0.108648    11.00000   -1.20000
H40C  2   -0.695395   -0.010621    0.069258    11.00000   -1.20000
AFIX   0
C41   1   -0.564785    0.013761    0.169156    11.00000    0.04489    0.02022 =
         0.02559   -0.00120   -0.00178   -0.00269
AFIX 137
H41A  2   -0.643892    0.024886    0.192413    11.00000   -1.20000
H41B  2   -0.481815    0.028432    0.189109    11.00000   -1.20000
H41C  2   -0.562523   -0.045280    0.159566    11.00000   -1.20000
AFIX   0
C51   1   -0.242677    0.225034    0.040836    11.00000    0.01619    0.02075 =
         0.01356    0.00015    0.00505    0.00585
AFIX  43
H51   2   -0.302089    0.265858    0.055465    11.00000   -1.20000
AFIX   0
C52   1   -0.291309    0.142338    0.034276    11.00000    0.01566    0.02334 =
         0.00984    0.00322    0.00332    0.00220
AFIX  43
H52   2   -0.383106    0.131214    0.043639    11.00000   -1.20000
AFIX   0
C53   1   -0.205302    0.070982    0.013239    11.00000    0.02549    0.02292 =
         0.02628   -0.00445    0.00399    0.00207
AFIX  23
H53A  2   -0.188793    0.079038   -0.026523    11.00000   -1.20000
H53B  2   -0.256744    0.018655    0.017722    11.00000   -1.20000
AFIX   0
C54   1   -0.067533    0.062306    0.042731    11.00000    0.02171    0.02327 =
         0.02539   -0.00710    0.00238    0.00836
AFIX  23
H54A  2   -0.041254    0.003024    0.043349    11.00000   -1.20000
H54B  2    0.002295    0.092796    0.021581    11.00000   -1.20000
AFIX   0
C55   1   -0.069715    0.094989    0.101101    11.00000    0.00871    0.02346 =
         0.02519    0.00148    0.00684    0.00556
AFIX  43
H55   2   -0.094874    0.058553    0.130039    11.00000   -1.20000
AFIX   0
C56   1   -0.035821    0.177204    0.113747    11.00000    0.01033    0.02934 =
         0.01731   -0.00341    0.00263    0.00308
AFIX  43
H56   2   -0.038454    0.192992    0.151334    11.00000   -1.20000
AFIX   0
C57   1    0.004658    0.242993    0.072490    11.00000    0.01567    0.02859 =
         0.03015    0.00013    0.00804   -0.00418
AFIX  23
H57A  2    0.095174    0.229249    0.057379    11.00000   -1.20000
H57B  2    0.011803    0.297165    0.091445    11.00000   -1.20000
AFIX   0
C58   1   -0.097150    0.250555    0.025039    11.00000    0.01622    0.02192 =
         0.01805    0.00503    0.00121   -0.00388
AFIX  23
H58A  2   -0.066144    0.215276   -0.005798    11.00000   -1.20000
H58B  2   -0.098191    0.308739    0.012002    11.00000   -1.20000
 
AFIX   0
HKLF 4
 
REM  SNBT60N
REM R1 =  0.0194 for    6584 Fo > 4sig(Fo)  and  0.0211 for all    6930 data
REM    447 parameters refined using     12 restraints
 
END  
     
WGHT      0.0217      0.0000 

REM Instructions for potential hydrogen bonds
HTAB F2 F1
HTAB F32 F31
HTAB O1 F2
EQIV $1 x+1, y, z
HTAB O1 F32_$1
HTAB O31 F1
HTAB F32 O31
HTAB O31 F32
EQIV $2 -x, y+1/2, -z+1/2
HTAB C10 F32_$2
HTAB C33 O1_$2
EQIV $3 x-1, y, z
HTAB C34 O31_$3
HTAB C37 O1_$2
HTAB C41 O31_$3
HTAB C41 F2_$3

REM Highest difference peak  0.901,  deepest hole -0.536,  1-sigma level  0.096
Q1    1   0.1755  0.0590  0.2339  11.00000  0.05    0.90
Q2    1   0.1303  0.1212  0.2309  11.00000  0.05    0.78
Q3    1  -0.2737  0.1628  0.1548  11.00000  0.05    0.74
Q4    1   0.2736  0.1829  0.3333  11.00000  0.05    0.70
Q5    1  -0.2196  0.1575  0.0797  11.00000  0.05    0.61
;

loop_
_symmetry_equiv_pos_site_id
_symmetry_equiv_pos_as_xyz
1 +X,+Y,+Z
2 1/2+X,1/2-Y,-Z
3 -X,1/2+Y,1/2-Z
4 1/2-X,-Y,1/2+Z

loop_
_atom_site_label
_atom_site_type_symbol
_atom_site_fract_x
_atom_site_fract_y
_atom_site_fract_z
_atom_site_U_iso_or_equiv
_atom_site_adp_type
_atom_site_occupancy
_atom_site_site_symmetry_multiplicity
_atom_site_calc_flag
_atom_site_refinement_flags
Ir1 Ir 0.29685(2) 0.19227(2) 0.37245(2) 0.01409(6) Uani 1 4 d .
Ir31 Ir -0.25595(2) 0.16654(2) 0.11811(2) 0.01251(6) Uani 1 4 d .
F1 F 0.3374(5) 0.1507(3) 0.29395(18) 0.0497(13) Uani 1 4 d .
F2 F 0.5757(4) 0.1289(3) 0.26804(16) 0.0301(10) Uani 1 4 d .
F31 F -0.2392(5) 0.1492(3) 0.20260(16) 0.0396(10) Uani 1 4 d .
F32 F -0.0647(4) 0.0397(3) 0.23477(17) 0.0278(9) Uani 1 4 d .
O1 O 0.7079(5) -0.0231(3) 0.2911(2) 0.0330(12) Uani 1 4 d .
O31 O 0.1496(5) 0.0893(3) 0.23113(19) 0.0207(10) Uani 1 4 d .
N2 N 0.0212(5) 0.1047(3) 0.3746(2) 0.0177(11) Uani 1 4 d .
N5 N -0.0019(5) 0.2280(3) 0.3411(2) 0.0169(12) Uani 1 4 d .
N32 N -0.4948(5) 0.2776(3) 0.1496(2) 0.0163(11) Uani 1 4 d .
N35 N -0.5696(5) 0.1556(3) 0.1301(2) 0.0157(11) Uani 1 4 d .
C1 C 0.0935(6) 0.1740(4) 0.3611(2) 0.0165(14) Uani 1 4 d .
C3 C -0.1147(6) 0.1153(4) 0.3629(3) 0.0224(15) Uani 1 4 d .
C4 C -0.1307(6) 0.1921(4) 0.3417(3) 0.0229(14) Uani 1 4 d .
C6 C 0.0841(6) 0.0271(4) 0.3947(3) 0.0173(14) Uani 1 4 d .
C7 C 0.0216(8) 0.0004(5) 0.4486(3) 0.0326(18) Uani 1 4 d .
C8 C 0.0691(8) -0.0400(4) 0.3506(3) 0.0275(17) Uani 1 4 d .
C9 C 0.0313(7) 0.3094(4) 0.3171(3) 0.0211(14) Uani 1 4 d .
C10 C -0.0673(8) 0.3755(4) 0.3386(3) 0.0306(18) Uani 1 4 d .
C11 C 0.0287(7) 0.3045(5) 0.2543(3) 0.0279(16) Uani 1 4 d .
C21 C 0.2711(7) 0.1952(4) 0.4579(2) 0.0229(14) Uani 1 4 d .
C22 C 0.2548(8) 0.2767(4) 0.4357(3) 0.0265(15) Uani 1 4 d .
C23 C 0.3568(8) 0.3455(5) 0.4386(4) 0.041(2) Uani 1 4 d .
C24 C 0.5018(8) 0.3156(5) 0.4240(3) 0.0350(18) Uani 1 4 d .
C25 C 0.5005(6) 0.2470(4) 0.3818(3) 0.0243(15) Uani 1 4 d .
C26 C 0.5060(6) 0.1630(4) 0.3957(3) 0.0221(15) Uani 1 4 d .
C27 C 0.5073(7) 0.1297(4) 0.4536(3) 0.0277(16) Uani 1 4 d .
C28 C 0.3965(7) 0.1683(5) 0.4906(3) 0.0310(17) Uani 1 4 d .
C31 C -0.4535(6) 0.2015(4) 0.1315(3) 0.0150(13) Uani 1 4 d .
C33 C -0.6330(7) 0.2788(4) 0.1601(3) 0.0209(14) Uani 1 4 d .
C34 C -0.6797(6) 0.2015(4) 0.1485(3) 0.0220(14) Uani 1 4 d .
C36 C -0.4014(7) 0.3481(4) 0.1604(3) 0.0188(14) Uani 1 4 d .
C37 C -0.4415(7) 0.4230(4) 0.1265(3) 0.0238(15) Uani 1 4 d .
C38 C -0.3985(7) 0.3664(4) 0.2221(3) 0.0245(15) Uani 1 4 d .
C39 C -0.5743(6) 0.0653(3) 0.1170(3) 0.0192(14) Uani 1 4 d .
C40 C -0.7021(7) 0.0456(4) 0.0844(3) 0.0240(15) Uani 1 4 d .
C41 C -0.5648(8) 0.0138(4) 0.1692(3) 0.0302(17) Uani 1 4 d .
C51 C -0.2427(7) 0.2250(3) 0.0408(2) 0.0168(12) Uani 1 4 d .
C52 C -0.2913(7) 0.1423(4) 0.0343(2) 0.0163(13) Uani 1 4 d .
C53 C -0.2053(7) 0.0710(4) 0.0132(3) 0.0249(15) Uani 1 4 d .
C54 C -0.0675(7) 0.0623(4) 0.0427(3) 0.0235(16) Uani 1 4 d .
C55 C -0.0697(6) 0.0950(4) 0.1011(3) 0.0191(15) Uani 1 4 d .
C56 C -0.0358(6) 0.1772(4) 0.1138(3) 0.0190(14) Uani 1 4 d .
C57 C 0.0047(7) 0.2430(4) 0.0725(3) 0.0248(15) Uani 1 4 d .
C58 C -0.0972(6) 0.2506(4) 0.0250(3) 0.0187(14) Uani 1 4 d .
H1A H 0.655(7) 0.028(3) 0.286(3) 0.04(2) Uiso 1 4 d .
H1B H 0.794(6) -0.013(7) 0.272(4) 0.11(4) Uiso 1 4 d .
H1 H 0.494(13) 0.121(9) 0.266(6) 0.19(8) Uiso 1 4 d .
H3 H -0.18463 0.07572 0.36866 0.0269 Uiso 1 4 calc R
H4 H -0.21304 0.21665 0.32954 0.0274 Uiso 1 4 calc R
H6 H 0.18304 0.03753 0.40074 0.0207 Uiso 1 4 calc R
H7A H -0.07502 -0.01141 0.44315 0.0391 Uiso 1 4 calc R
H7B H 0.03178 0.04498 0.4757 0.0391 Uiso 1 4 calc R
H7C H 0.0675 -0.04963 0.46194 0.0391 Uiso 1 4 calc R
H8A H 0.11248 -0.02134 0.31656 0.0330 Uiso 1 4 calc R
H8B H -0.02742 -0.05044 0.34382 0.0330 Uiso 1 4 calc R
H8C H 0.11263 -0.09124 0.36325 0.0330 Uiso 1 4 calc R
H9 H 0.12515 0.32494 0.32887 0.0253 Uiso 1 4 calc R
H10A H -0.06432 0.37651 0.37887 0.0367 Uiso 1 4 calc R
H10B H -0.15959 0.36231 0.32647 0.0367 Uiso 1 4 calc R
H10C H -0.04098 0.43005 0.32431 0.0367 Uiso 1 4 calc R
H11A H -0.06318 0.29056 0.242 0.0335 Uiso 1 4 calc R
H11B H 0.09215 0.26161 0.24193 0.0335 Uiso 1 4 calc R
H11C H 0.05542 0.35822 0.23887 0.0335 Uiso 1 4 calc R
H21 H 0.20087 0.15578 0.45212 0.0274 Uiso 1 4 calc R
H22 H 0.1718 0.28823 0.41737 0.0318 Uiso 1 4 calc R
H23A H 0.35701 0.36906 0.47615 0.0495 Uiso 1 4 calc R
H23B H 0.32994 0.39017 0.41283 0.0495 Uiso 1 4 calc R
H24A H 0.55502 0.36302 0.40969 0.0419 Uiso 1 4 calc R
H24B H 0.54715 0.29545 0.45779 0.0419 Uiso 1 4 calc R
H25 H 0.49559 0.26168 0.34402 0.0291 Uiso 1 4 calc R
H26 H 0.50926 0.12388 0.36654 0.0265 Uiso 1 4 calc R
H27A H 0.59732 0.1407 0.47018 0.0332 Uiso 1 4 calc R
H27B H 0.49433 0.06883 0.45246 0.0332 Uiso 1 4 calc R
H28A H 0.36899 0.12729 0.51876 0.0373 Uiso 1 4 calc R
H28B H 0.4346 0.21713 0.50989 0.0373 Uiso 1 4 calc R
H31 H -0.122(15) 0.076(9) 0.228(6) 0.16(7) Uiso 1 4 d .
H31A H 0.072(9) 0.052(7) 0.227(6) 0.15(6) Uiso 1 4 d .
H31B H 0.226(14) 0.097(15) 0.256(7) 0.31(12) Uiso 1 4 d .
H33 H -0.68483 0.32458 0.17297 0.0250 Uiso 1 4 calc R
H34 H -0.77044 0.18252 0.15218 0.0264 Uiso 1 4 calc R
H36 H -0.30806 0.33092 0.14897 0.0226 Uiso 1 4 calc R
H37A H -0.53389 0.43995 0.13619 0.0286 Uiso 1 4 calc R
H37B H -0.43785 0.40873 0.08738 0.0286 Uiso 1 4 calc R
H37C H -0.37856 0.46871 0.13395 0.0286 Uiso 1 4 calc R
H38A H -0.3698 0.31657 0.24201 0.0294 Uiso 1 4 calc R
H38B H -0.4893 0.3828 0.23432 0.0294 Uiso 1 4 calc R
H38C H -0.33437 0.41158 0.22937 0.0294 Uiso 1 4 calc R
H39 H -0.49406 0.05182 0.09351 0.0230 Uiso 1 4 calc R
H40A H -0.71194 0.08556 0.05435 0.0288 Uiso 1 4 calc R
H40B H -0.78134 0.04904 0.10865 0.0288 Uiso 1 4 calc R
H40C H -0.69539 -0.01062 0.06926 0.0288 Uiso 1 4 calc R
H41A H -0.64389 0.02489 0.19241 0.0363 Uiso 1 4 calc R
H41B H -0.48181 0.02843 0.18911 0.0363 Uiso 1 4 calc R
H41C H -0.56252 -0.04528 0.15957 0.0363 Uiso 1 4 calc R
H51 H -0.30209 0.26586 0.05546 0.0202 Uiso 1 4 calc R
H52 H -0.38311 0.13121 0.04364 0.0195 Uiso 1 4 calc R
H53A H -0.18879 0.07904 -0.02652 0.0299 Uiso 1 4 calc R
H53B H -0.25674 0.01866 0.01772 0.0299 Uiso 1 4 calc R
H54A H -0.04125 0.00302 0.04335 0.0281 Uiso 1 4 calc R
H54B H 0.00229 0.0928 0.02158 0.0281 Uiso 1 4 calc R
H55 H -0.09487 0.05855 0.13004 0.0229 Uiso 1 4 calc R
H56 H -0.03845 0.19299 0.15133 0.0228 Uiso 1 4 calc R
H57A H 0.09517 0.22925 0.05738 0.0298 Uiso 1 4 calc R
H57B H 0.0118 0.29717 0.09145 0.0298 Uiso 1 4 calc R
H58A H -0.06614 0.21528 -0.0058 0.0225 Uiso 1 4 calc R
H58B H -0.09819 0.30874 0.012 0.0225 Uiso 1 4 calc R

loop_
_atom_site_aniso_label
_atom_site_aniso_U_11
_atom_site_aniso_U_22
_atom_site_aniso_U_33
_atom_site_aniso_U_12
_atom_site_aniso_U_13
_atom_site_aniso_U_23
Ir1 0.01113(11) 0.01747(10) 0.01367(11) -0.00101(9) 0.00003(10) -0.00081(10)
Ir31 0.00853(11) 0.01532(10) 0.01368(11) 0.00101(9) 0.00037(10) 0.00000(8)
F1 0.034(3) 0.083(4) 0.032(3) -0.001(3) 0.000(2) -0.015(2)
F2 0.016(2) 0.050(3) 0.024(2) 0.0018(19) 0.0018(18) -0.0042(19)
F31 0.034(2) 0.053(2) 0.032(2) 0.003(2) -0.000(2) 0.0016(18)
F32 0.016(2) 0.036(2) 0.030(2) 0.0035(19) -0.0017(19) 0.0070(19)
O1 0.022(3) 0.031(3) 0.046(3) -0.009(2) 0.001(3) 0.007(2)
O31 0.0198(11) 0.0219(11) 0.0203(11) -0.0017(7) -0.0002(7) -0.0004(7)
N2 0.014(3) 0.015(2) 0.024(3) -0.000(2) 0.002(3) 0.003(3)
N5 0.014(3) 0.014(2) 0.022(3) 0.001(2) -0.000(2) 0.003(2)
N32 0.014(3) 0.015(2) 0.020(3) -0.000(2) -0.002(2) -0.001(2)
N35 0.009(2) 0.016(2) 0.022(3) 0.0012(19) -0.001(2) -0.001(2)
C1 0.016(3) 0.020(3) 0.013(3) 0.001(3) 0.006(2) -0.002(2)
C3 0.010(3) 0.023(3) 0.034(4) 0.000(3) 0.000(3) 0.003(3)
C4 0.011(3) 0.024(3) 0.034(4) 0.001(3) -0.005(3) -0.000(3)
C6 0.013(3) 0.018(3) 0.020(4) 0.004(3) -0.001(3) 0.005(3)
C7 0.036(4) 0.031(4) 0.031(4) 0.002(4) 0.002(3) 0.008(3)
C8 0.027(4) 0.019(3) 0.036(4) 0.006(3) -0.001(4) 0.002(3)
C9 0.019(3) 0.018(3) 0.027(4) -0.003(3) -0.002(3) 0.006(3)
C10 0.039(5) 0.019(4) 0.034(4) 0.004(3) 0.001(4) 0.000(3)
C11 0.034(4) 0.026(3) 0.024(4) 0.001(3) 0.003(3) 0.004(3)
C21 0.019(3) 0.037(3) 0.013(3) 0.001(3) -0.001(3) -0.009(3)
C22 0.028(4) 0.032(3) 0.019(3) 0.005(3) -0.005(3) -0.014(3)
C23 0.044(5) 0.025(4) 0.054(5) 0.006(4) -0.021(4) -0.020(4)
C24 0.032(4) 0.031(4) 0.042(5) -0.008(4) -0.014(3) -0.001(4)
C25 0.015(3) 0.035(3) 0.023(4) -0.007(3) -0.006(3) 0.002(3)
C26 0.017(3) 0.028(3) 0.022(4) 0.003(3) -0.007(3) 0.000(3)
C27 0.027(4) 0.029(4) 0.027(4) 0.002(3) -0.011(3) 0.004(3)
C28 0.033(4) 0.042(4) 0.018(4) -0.009(4) -0.008(3) 0.005(3)
C31 0.017(3) 0.017(3) 0.011(3) -0.001(2) 0.002(3) -0.000(3)
C33 0.013(3) 0.021(3) 0.029(4) 0.003(3) 0.001(3) -0.002(3)
C34 0.012(3) 0.028(3) 0.027(3) 0.003(3) 0.001(3) -0.002(3)
C36 0.015(3) 0.018(3) 0.024(4) -0.004(3) -0.000(3) -0.005(3)
C37 0.025(3) 0.017(3) 0.029(4) 0.000(3) 0.002(4) 0.001(3)
C38 0.023(4) 0.028(4) 0.022(4) -0.005(3) -0.004(3) -0.007(3)
C39 0.019(3) 0.016(3) 0.022(4) -0.002(2) 0.001(3) -0.000(3)
C40 0.021(3) 0.021(3) 0.030(4) -0.002(3) -0.007(3) -0.003(3)
C41 0.045(5) 0.020(3) 0.026(4) -0.003(3) -0.002(3) -0.001(3)
C51 0.016(3) 0.021(3) 0.014(3) 0.006(3) 0.005(3) 0.000(2)
C52 0.016(3) 0.023(3) 0.010(3) 0.002(3) 0.003(3) 0.003(2)
C53 0.025(4) 0.023(3) 0.026(4) 0.002(3) 0.004(3) -0.004(3)
C54 0.022(4) 0.023(3) 0.025(4) 0.008(3) 0.002(3) -0.007(3)
C55 0.009(3) 0.023(3) 0.025(4) 0.006(3) 0.007(3) 0.001(3)
C56 0.010(3) 0.029(4) 0.017(3) 0.003(3) 0.003(3) -0.003(3)
C57 0.016(3) 0.029(4) 0.030(4) -0.004(3) 0.008(3) 0.000(3)
C58 0.016(3) 0.022(3) 0.018(3) -0.004(3) 0.001(3) 0.005(3)

loop_
_atom_type_symbol
_atom_type_description
_atom_type_scat_dispersion_real
_atom_type_scat_dispersion_imag
_atom_type_scat_source
C C 0.0033 0.0016
;
International Tables for Crystallography
(Vol. C, Tables 4.2.6.8 and 6.1.1.4)
;
H H 0.0000 0.0000
;
International Tables for Crystallography
(Vol. C, Table 6.1.1.4)
;
F F 0.0171 0.0103
;
International Tables for Crystallography
(Vol. C, Tables 4.2.6.8 and 6.1.1.4)
;
Ir Ir -1.4442 7.9887
;
International Tables for Crystallography
(Vol. C, Tables 4.2.6.8 and 6.1.1.4)
;
N N 0.0061 0.0033
;
International Tables for Crystallography
(Vol. C, Tables 4.2.6.8 and 6.1.1.4)
;
O O 0.0106 0.0060
;
International Tables for Crystallography
(Vol. C, Tables 4.2.6.8 and 6.1.1.4)
;

loop_
_geom_angle_atom_site_label_1
_geom_angle_atom_site_label_2
_geom_angle_atom_site_label_3
_geom_angle
_geom_angle_publ_flag
F1 Ir1 C1 91.0(2) yes
F1 Ir1 C21 161.7(2) yes
F1 Ir1 C22 158.3(2) yes
F1 Ir1 C25 92.8(2) yes
F1 Ir1 C26 89.3(2) yes
C1 Ir1 C21 91.1(2) yes
C1 Ir1 C22 89.9(3) yes
C1 Ir1 C25 164.6(2) yes
C1 Ir1 C26 158.0(2) yes
C21 Ir1 C22 39.9(2) yes
C21 Ir1 C25 89.9(3) yes
C21 Ir1 C26 82.1(3) yes
C22 Ir1 C25 81.0(3) yes
C22 Ir1 C26 97.8(3) yes
C25 Ir1 C26 37.1(2) yes
F31 Ir31 C31 87.5(2) yes
F31 Ir31 C51 159.46(19) yes
F31 Ir31 C52 160.94(19) yes
F31 Ir31 C55 92.8(2) yes
F31 Ir31 C56 88.8(2) yes
C31 Ir31 C51 94.4(2) yes
C31 Ir31 C52 92.7(2) yes
C31 Ir31 C55 164.2(2) yes
C31 Ir31 C56 158.5(2) yes
C51 Ir31 C52 39.5(2) yes
C51 Ir31 C55 90.8(2) yes
C51 Ir31 C56 81.9(3) yes
C52 Ir31 C55 81.9(2) yes
C52 Ir31 C56 97.6(2) yes
C55 Ir31 C56 37.2(2) yes
C1 N2 C3 110.7(5) yes
C1 N2 C6 123.6(5) yes
C3 N2 C6 125.5(5) yes
C1 N5 C4 110.9(5) yes
C1 N5 C9 123.6(5) yes
C4 N5 C9 125.2(5) yes
C31 N32 C33 111.4(5) yes
C31 N32 C36 124.0(5) yes
C33 N32 C36 124.5(5) yes
C31 N35 C34 111.0(5) yes
C31 N35 C39 124.2(5) yes
C34 N35 C39 124.4(5) yes
Ir1 C1 N2 126.6(4) yes
Ir1 C1 N5 129.0(4) yes
N2 C1 N5 104.3(5) yes
N2 C3 C4 107.9(5) yes
N5 C4 C3 106.2(5) yes
N2 C6 C7 110.9(5) yes
N2 C6 C8 109.0(5) yes
C7 C6 C8 111.5(5) yes
N5 C9 C10 110.0(5) yes
N5 C9 C11 110.3(5) yes
C10 C9 C11 111.5(6) yes
Ir1 C21 C22 70.0(3) yes
Ir1 C21 C28 114.3(4) yes
C22 C21 C28 123.2(6) yes
Ir1 C22 C21 70.1(3) yes
Ir1 C22 C23 112.5(5) yes
C21 C22 C23 125.9(7) yes
C22 C23 C24 112.2(6) yes
C23 C24 C25 112.0(6) yes
Ir1 C25 C24 111.8(4) yes
Ir1 C25 C26 70.9(4) yes
C24 C25 C26 122.9(7) yes
Ir1 C26 C25 72.0(4) yes
Ir1 C26 C27 109.0(4) yes
C25 C26 C27 124.9(6) yes
C26 C27 C28 113.3(6) yes
C21 C28 C27 112.4(5) yes
Ir31 C31 N32 125.4(4) yes
Ir31 C31 N35 130.0(4) yes
N32 C31 N35 104.2(5) yes
N32 C33 C34 106.4(5) yes
N35 C34 C33 107.0(5) yes
N32 C36 C37 110.6(5) yes
N32 C36 C38 109.4(5) yes
C37 C36 C38 112.7(5) yes
N35 C39 C40 110.0(5) yes
N35 C39 C41 110.7(5) yes
C40 C39 C41 111.8(5) yes
Ir31 C51 C52 70.2(3) yes
Ir31 C51 C58 113.6(4) yes
C52 C51 C58 122.3(5) yes
Ir31 C52 C51 70.3(3) yes
Ir31 C52 C53 112.0(4) yes
C51 C52 C53 124.0(6) yes
C52 C53 C54 113.8(5) yes
C53 C54 C55 113.1(6) yes
Ir31 C55 C54 111.7(4) yes
Ir31 C55 C56 70.3(3) yes
C54 C55 C56 122.1(6) yes
Ir31 C56 C55 72.5(3) yes
Ir31 C56 C57 110.5(4) yes
C55 C56 C57 125.4(6) yes
C56 C57 C58 112.5(5) yes
C51 C58 C57 113.5(5) yes
H31 F32 H31A 123(11) no
H1A O1 H1B 106(8) no
H31A O31 H31B 138(15) no
N2 C3 H3 126.077 no
C4 C3 H3 126.063 no
N5 C4 H4 126.915 no
C3 C4 H4 126.921 no
N2 C6 H6 108.444 no
C7 C6 H6 108.451 no
C8 C6 H6 108.435 no
C6 C7 H7A 109.461 no
C6 C7 H7B 109.467 no
C6 C7 H7C 109.471 no
H7A C7 H7B 109.474 no
H7A C7 H7C 109.484 no
H7B C7 H7C 109.471 no
C6 C8 H8A 109.470 no
C6 C8 H8B 109.470 no
C6 C8 H8C 109.470 no
H8A C8 H8B 109.476 no
H8A C8 H8C 109.474 no
H8B C8 H8C 109.467 no
N5 C9 H9 108.332 no
C10 C9 H9 108.326 no
C11 C9 H9 108.321 no
C9 C10 H10A 109.466 no
C9 C10 H10B 109.468 no
C9 C10 H10C 109.460 no
H10A C10 H10B 109.479 no
H10A C10 H10C 109.487 no
H10B C10 H10C 109.467 no
C9 C11 H11A 109.465 no
C9 C11 H11B 109.475 no
C9 C11 H11C 109.461 no
H11A C11 H11B 109.478 no
H11A C11 H11C 109.475 no
H11B C11 H11C 109.474 no
Ir1 C21 H21 85.753 no
C22 C21 H21 118.412 no
C28 C21 H21 118.418 no
Ir1 C22 H22 87.329 no
C21 C22 H22 117.034 no
C23 C22 H22 117.037 no
C22 C23 H23A 109.177 no
C22 C23 H23B 109.169 no
C24 C23 H23A 109.173 no
C24 C23 H23B 109.172 no
H23A C23 H23B 107.885 no
C23 C24 H24A 109.206 no
C23 C24 H24B 109.212 no
C25 C24 H24A 109.193 no
C25 C24 H24B 109.203 no
H24A C24 H24B 107.908 no
Ir1 C25 H25 87.358 no
C24 C25 H25 118.541 no
C26 C25 H25 118.528 no
Ir1 C26 H26 88.922 no
C25 C26 H26 117.572 no
C27 C26 H26 117.562 no
C26 C27 H27A 108.911 no
C26 C27 H27B 108.904 no
C28 C27 H27A 108.927 no
C28 C27 H27B 108.924 no
H27A C27 H27B 107.747 no
C21 C28 H28A 109.125 no
C21 C28 H28B 109.117 no
C27 C28 H28A 109.129 no
C27 C28 H28B 109.124 no
H28A C28 H28B 107.845 no
N32 C33 H33 126.826 no
C34 C33 H33 126.821 no
N35 C34 H34 126.501 no
C33 C34 H34 126.511 no
N32 C36 H36 107.998 no
C37 C36 H36 107.988 no
C38 C36 H36 107.994 no
C36 C37 H37A 109.478 no
C36 C37 H37B 109.467 no
C36 C37 H37C 109.472 no
H37A C37 H37B 109.465 no
H37A C37 H37C 109.477 no
H37B C37 H37C 109.469 no
C36 C38 H38A 109.467 no
C36 C38 H38B 109.463 no
C36 C38 H38C 109.472 no
H38A C38 H38B 109.478 no
H38A C38 H38C 109.474 no
H38B C38 H38C 109.473 no
N35 C39 H39 108.076 no
C40 C39 H39 108.081 no
C41 C39 H39 108.072 no
C39 C40 H40A 109.467 no
C39 C40 H40B 109.462 no
C39 C40 H40C 109.471 no
H40A C40 H40B 109.468 no
H40A C40 H40C 109.483 no
H40B C40 H40C 109.476 no
C39 C41 H41A 109.463 no
C39 C41 H41B 109.468 no
C39 C41 H41C 109.472 no
H41A C41 H41B 109.481 no
H41A C41 H41C 109.480 no
H41B C41 H41C 109.464 no
Ir31 C51 H51 86.403 no
C52 C51 H51 118.844 no
C58 C51 H51 118.830 no
Ir31 C52 H52 87.718 no
C51 C52 H52 118.028 no
C53 C52 H52 118.015 no
C52 C53 H53A 108.800 no
C52 C53 H53B 108.801 no
C54 C53 H53A 108.799 no
C54 C53 H53B 108.809 no
H53A C53 H53B 107.677 no
C53 C54 H54A 108.955 no
C53 C54 H54B 108.960 no
C55 C54 H54A 108.955 no
C55 C54 H54B 108.961 no
H54A C54 H54B 107.768 no
Ir31 C55 H55 88.099 no
C54 C55 H55 118.949 no
C56 C55 H55 118.945 no
Ir31 C56 H56 86.964 no
C55 C56 H56 117.300 no
C57 C56 H56 117.286 no
C56 C57 H57A 109.102 no
C56 C57 H57B 109.095 no
C58 C57 H57A 109.101 no
C58 C57 H57B 109.094 no
H57A C57 H57B 107.843 no
C51 C58 H58A 108.857 no
C51 C58 H58B 108.863 no
C57 C58 H58A 108.854 no
C57 C58 H58B 108.865 no
H58A C58 H58B 107.700 no
F32 H31A O31 148(11) no

loop_
_geom_bond_atom_site_label_1
_geom_bond_atom_site_label_2
_geom_bond_distance
_geom_bond_publ_flag
Ir1 F1 2.064(5) yes
Ir1 C1 2.045(6) yes
Ir1 C21 2.096(6) yes
Ir1 C22 2.095(6) yes
Ir1 C25 2.204(6) yes
Ir1 C26 2.189(6) yes
Ir31 F31 2.082(4) yes
Ir31 C31 2.053(6) yes
Ir31 C51 2.108(5) yes
Ir31 C52 2.107(6) yes
Ir31 C55 2.207(6) yes
Ir31 C56 2.179(6) yes
N2 C1 1.366(8) yes
N2 C3 1.381(8) yes
N2 C6 1.478(8) yes
N5 C1 1.370(8) yes
N5 C4 1.396(8) yes
N5 C9 1.473(8) yes
N32 C31 1.366(8) yes
N32 C33 1.387(8) yes
N32 C36 1.485(8) yes
N35 C31 1.362(7) yes
N35 C34 1.388(8) yes
N35 C39 1.490(7) yes
C3 C4 1.349(9) yes
C6 C7 1.513(10) yes
C6 C8 1.531(9) yes
C9 C10 1.534(10) yes
C9 C11 1.530(9) yes
C21 C22 1.430(9) yes
C21 C28 1.532(9) yes
C22 C23 1.499(10) yes
C23 C24 1.549(11) yes
C24 C25 1.510(10) yes
C25 C26 1.398(9) yes
C26 C27 1.509(10) yes
C27 C28 1.546(10) yes
C33 C34 1.357(9) yes
C36 C37 1.514(9) yes
C36 C38 1.530(9) yes
C39 C40 1.523(9) yes
C39 C41 1.520(10) yes
C51 C52 1.425(8) yes
C51 C58 1.541(9) yes
C52 C53 1.518(9) yes
C53 C54 1.542(10) yes
C54 C55 1.515(10) yes
C55 C56 1.401(9) yes
C56 C57 1.514(9) yes
C57 C58 1.535(9) yes
F2 H1 0.82(13) no
F32 H31 0.83(14) no
F32 H31A 1.37(9) no
O1 H1A 0.98(5) no
O1 H1B 0.98(7) no
O31 H31A 0.98(10) no
O31 H31B 0.98(15) no
C3 H3 0.950 no
C4 H4 0.950 no
C6 H6 1.000 no
C7 H7A 0.980 no
C7 H7B 0.980 no
C7 H7C 0.980 no
C8 H8A 0.980 no
C8 H8B 0.980 no
C8 H8C 0.980 no
C9 H9 1.000 no
C10 H10A 0.980 no
C10 H10B 0.980 no
C10 H10C 0.980 no
C11 H11A 0.980 no
C11 H11B 0.980 no
C11 H11C 0.980 no
C21 H21 0.950 no
C22 H22 0.950 no
C23 H23A 0.990 no
C23 H23B 0.990 no
C24 H24A 0.990 no
C24 H24B 0.990 no
C25 H25 0.950 no
C26 H26 0.950 no
C27 H27A 0.990 no
C27 H27B 0.990 no
C28 H28A 0.990 no
C28 H28B 0.990 no
C33 H33 0.950 no
C34 H34 0.950 no
C36 H36 1.000 no
C37 H37A 0.980 no
C37 H37B 0.980 no
C37 H37C 0.980 no
C38 H38A 0.980 no
C38 H38B 0.980 no
C38 H38C 0.980 no
C39 H39 1.000 no
C40 H40A 0.980 no
C40 H40B 0.980 no
C40 H40C 0.980 no
C41 H41A 0.980 no
C41 H41B 0.980 no
C41 H41C 0.980 no
C51 H51 0.950 no
C52 H52 0.950 no
C53 H53A 0.990 no
C53 H53B 0.990 no
C54 H54A 0.990 no
C54 H54B 0.990 no
C55 H55 0.950 no
C56 H56 0.950 no
C57 H57A 0.990 no
C57 H57B 0.990 no
C58 H58A 0.990 no
C58 H58B 0.990 no

loop_
_geom_contact_atom_site_label_1
_geom_contact_atom_site_label_2
_geom_contact_distance
_geom_contact_publ_flag
_geom_contact_site_symmetry_2
Ir1 C6 3.431(6) no .
Ir1 C9 3.497(6) no .
Ir31 C36 3.417(6) no .
Ir31 C39 3.536(6) no .
F31 N32 3.505(7) no .
N2 C9 3.586(8) no .
N2 C21 3.508(8) no .
N5 C6 3.592(8) no .
N5 C22 3.509(9) no .
N32 C39 3.599(7) no .
N35 C36 3.594(8) no .
C1 C7 3.588(9) no .
C1 C8 3.467(9) no .
C1 C11 3.403(9) no .
C3 C7 3.098(10) no .
C3 C8 3.105(9) no .
C4 C10 3.023(9) no .
C4 C11 3.205(9) no .
C21 C24 3.101(10) no .
C22 C27 3.463(10) no .
C23 C26 3.451(10) no .
C23 C28 3.149(11) no .
C24 C27 3.082(10) no .
C24 C28 3.056(11) no .
C25 C28 3.111(10) no .
C31 C37 3.573(8) no .
C31 C38 3.496(9) no .
C31 C41 3.347(9) no .
C33 C37 3.104(9) no .
C33 C38 3.100(9) no .
C34 C40 2.967(9) no .
C34 C41 3.270(9) no .
C51 C54 3.140(9) no .
C52 C57 3.465(9) no .
C53 C56 3.421(9) no .
C53 C58 3.098(9) no .
C54 C57 3.084(10) no .
C54 C58 3.078(9) no .
C55 C58 3.128(9) no .
F1 F2 2.457(6) no .
F1 O31 2.597(7) no .
F2 F1 2.457(6) no .
F2 F31 2.444(6) no 1_655
F2 O1 2.830(7) no .
F2 C4 3.552(7) no 1_655
F2 C25 3.441(8) no .
F2 C26 3.230(8) no .
F2 C31 3.537(7) no 1_655
F2 C41 3.339(8) no 1_655
F31 F2 2.444(6) no 1_455
F31 F32 2.587(6) no .
F31 O1 3.553(7) no 1_455
F32 F31 2.587(6) no .
F32 O1 2.815(6) no 1_455
F32 C3 3.384(8) no .
F32 C8 3.367(9) no .
F32 C10 3.447(8) no 3_545
F32 C55 3.374(8) no .
O1 F2 2.830(7) no .
O1 F31 3.553(7) no 1_655
O1 F32 2.815(6) no 1_655
O1 C3 3.328(8) no 1_655
O1 C33 3.485(8) no 3_545
O1 C37 3.417(9) no 3_545
O1 C38 3.547(9) no 3_545
O31 F1 2.597(7) no .
O31 C1 3.489(7) no .
O31 C34 3.186(8) no 1_655
O31 C41 3.417(9) no 1_655
C1 O31 3.489(7) no .
C3 F32 3.384(8) no .
C3 O1 3.328(8) no 1_455
C4 F2 3.552(7) no 1_455
C8 F32 3.367(9) no .
C10 F32 3.447(8) no 3_555
C25 F2 3.441(8) no .
C26 F2 3.230(8) no .
C31 F2 3.537(7) no 1_455
C33 O1 3.485(8) no 3_555
C34 O31 3.186(8) no 1_455
C37 O1 3.417(9) no 3_555
C38 O1 3.547(9) no 3_555
C38 C41 3.575(10) no 3_455
C41 F2 3.339(8) no 1_455
C41 O31 3.417(9) no 1_455
C41 C38 3.575(10) no 3_445
C55 F32 3.374(8) no .
Ir1 H6 2.8198 no .
Ir1 H9 2.9258 no .
Ir1 H23B 3.3533 no .
Ir1 H27B 3.3968 no .
Ir31 H36 2.8011 no .
Ir31 H39 3.0469 no .
Ir31 H41B 3.5911 no .
Ir31 H53B 3.4134 no .
Ir31 H57B 3.4375 no .
F1 H6 3.5214 no .
F1 H8A 3.5927 no .
F1 H11B 3.2618 no .
F1 H25 2.6669 no .
F1 H26 2.4854 no .
F31 H36 3.2770 no .
F31 H38A 3.1384 no .
F31 H41B 3.1005 no .
F31 H55 2.6980 no .
F31 H56 2.4434 no .
F32 H31B 3.06(15) no .
O31 H31 2.69(15) no .
N2 H4 3.1287 no .
N2 H7A 2.6802 no .
N2 H7B 2.6445 no .
N2 H7C 3.3034 no .
N2 H8A 2.6321 no .
N2 H8B 2.6531 no .
N2 H8C 3.2948 no .
N2 H21 2.7158 no .
N2 H22 3.4698 no .
N5 H3 3.1175 no .
N5 H10A 2.6360 no .
N5 H10B 2.6879 no .
N5 H10C 3.3038 no .
N5 H11A 2.6835 no .
N5 H11B 2.6422 no .
N5 H11C 3.3039 no .
N5 H21 3.5567 no .
N5 H22 2.7049 no .
N32 H34 3.1201 no .
N32 H37A 2.6644 no .
N32 H37B 2.6597 no .
N32 H37C 3.3076 no .
N32 H38A 2.6397 no .
N32 H38B 2.6696 no .
N32 H38C 3.3056 no .
N32 H51 2.9824 no .
N35 H33 3.1299 no .
N35 H40A 2.5780 no .
N35 H40B 2.7529 no .
N35 H40C 3.3028 no .
N35 H41A 2.6964 no .
N35 H41B 2.6471 no .
N35 H41C 3.3162 no .
N35 H52 2.8220 no .
C1 H3 3.1711 no .
C1 H4 3.1915 no .
C1 H6 2.5595 no .
C1 H7B 3.5328 no .
C1 H8A 3.3351 no .
C1 H9 2.5743 no .
C1 H11B 3.2253 no .
C1 H21 2.4736 no .
C1 H22 2.4210 no .
C3 H6 3.3220 no .
C3 H7A 2.8543 no .
C3 H7B 3.3041 no .
C3 H8A 3.3372 no .
C3 H8B 2.8451 no .
C4 H9 3.3228 no .
C4 H10A 3.1757 no .
C4 H10B 2.7832 no .
C4 H11A 2.9745 no .
C4 H11B 3.4602 no .
C6 H3 2.8337 no .
C6 H21 2.7527 no .
C7 H3 3.0646 no .
C7 H8A 3.3554 no .
C7 H8B 2.7226 no .
C7 H8C 2.7028 no .
C7 H21 3.0658 no .
C8 H3 3.1504 no .
C8 H7A 2.7026 no .
C8 H7B 3.3590 no .
C8 H7C 2.7144 no .
C9 H4 2.8506 no .
C9 H22 2.8266 no .
C10 H4 2.9445 no .
C10 H11A 2.7224 no .
C10 H11B 3.3739 no .
C10 H11C 2.7274 no .
C10 H22 3.3475 no .
C11 H4 3.3214 no .
C11 H10A 3.3729 no .
C11 H10B 2.7192 no .
C11 H10C 2.7325 no .
C21 H6 3.0242 no .
C21 H7B 3.4076 no .
C21 H23A 2.9608 no .
C21 H23B 3.3787 no .
C21 H24B 3.1639 no .
C21 H26 3.4313 no .
C21 H27A 3.3457 no .
C21 H27B 3.0004 no .
C22 H9 2.9993 no .
C22 H24A 3.3299 no .
C22 H24B 2.9464 no .
C22 H25 3.2656 no .
C22 H28A 3.3397 no .
C22 H28B 2.7063 no .
C23 H9 3.5292 no .
C23 H21 3.4386 no .
C23 H25 2.9991 no .
C23 H28B 2.8077 no .
C24 H22 3.2863 no .
C24 H26 3.3934 no .
C24 H27A 3.1772 no .
C24 H28B 2.7065 no .
C25 H22 3.4180 no .
C25 H23A 3.3382 no .
C25 H23B 2.9524 no .
C25 H27A 2.9120 no .
C25 H27B 3.3486 no .
C25 H28B 3.2217 no .
C26 H21 3.3081 no .
C26 H24A 3.2776 no .
C26 H24B 2.6468 no .
C26 H28A 3.3356 no .
C26 H28B 2.9970 no .
C27 H21 3.0494 no .
C27 H24B 2.7015 no .
C27 H25 3.4141 no .
C28 H22 3.4376 no .
C28 H23A 3.2776 no .
C28 H24B 2.6535 no .
C28 H26 3.2967 no .
C31 H33 3.1861 no .
C31 H34 3.1784 no .
C31 H36 2.5665 no .
C31 H37B 3.5111 no .
C31 H38A 3.3708 no .
C31 H39 2.6139 no .
C31 H41B 3.1350 no .
C31 H51 2.5931 no .
C31 H52 2.5167 no .
C33 H36 3.3221 no .
C33 H37A 2.8355 no .
C33 H37B 3.3500 no .
C33 H38A 3.3273 no .
C33 H38B 2.8417 no .
C34 H39 3.3103 no .
C34 H40A 2.9741 no .
C34 H40B 2.8257 no .
C34 H41A 3.0613 no .
C34 H41B 3.5443 no .
C36 H33 2.8355 no .
C36 H51 3.0396 no .
C37 H33 3.0899 no .
C37 H38A 3.3685 no .
C37 H38B 2.7442 no .
C37 H38C 2.7238 no .
C37 H51 3.3598 no .
C38 H33 3.1382 no .
C38 H37A 2.7489 no .
C38 H37B 3.3712 no .
C38 H37C 2.7125 no .
C39 H34 2.8350 no .
C39 H52 2.8050 no .
C40 H34 2.8367 no .
C40 H41A 2.7114 no .
C40 H41B 3.3594 no .
C40 H41C 2.7173 no .
C40 H52 3.5742 no .
C41 H34 3.4170 no .
C41 H40A 3.3544 no .
C41 H40B 2.6547 no .
C41 H40C 2.7792 no .
C51 H36 3.2024 no .
C51 H53A 2.9166 no .
C51 H53B 3.3761 no .
C51 H54B 3.2542 no .
C51 H56 3.3987 no .
C51 H57A 3.3545 no .
C51 H57B 3.0264 no .
C52 H39 2.8635 no .
C52 H54A 3.3412 no .
C52 H54B 3.0175 no .
C52 H55 3.3173 no .
C52 H58A 2.6941 no .
C52 H58B 3.3329 no .
C53 H39 3.4657 no .
C53 H51 3.4395 no .
C53 H55 3.0508 no .
C53 H58A 2.7393 no .
C54 H52 3.3024 no .
C54 H56 3.3920 no .
C54 H57A 3.1523 no .
C54 H58A 2.7338 no .
C55 H52 3.4404 no .
C55 H53A 3.3307 no .
C55 H53B 3.0050 no .
C55 H57A 2.9077 no .
C55 H57B 3.3642 no .
C55 H58A 3.2451 no .
C56 H51 3.3077 no .
C56 H54A 3.2893 no .
C56 H54B 2.6504 no .
C56 H58A 2.9890 no .
C56 H58B 3.3176 no .
C57 H51 3.0735 no .
C57 H54B 2.7194 no .
C57 H55 3.4293 no .
C58 H52 3.4419 no .
C58 H53A 3.1673 no .
C58 H54B 2.7262 no .
C58 H56 3.2627 no .
H3 H4 2.4787 no .
H3 H7A 2.5350 no .
H3 H7B 3.4033 no .
H3 H8A 3.5537 no .
H3 H8B 2.6268 no .
H4 H10A 3.1981 no .
H4 H10B 2.4070 no .
H4 H11A 2.8532 no .
H6 H7A 2.8558 no .
H6 H7B 2.3592 no .
H6 H7C 2.3428 no .
H6 H8A 2.3627 no .
H6 H8B 2.8691 no .
H6 H8C 2.3709 no .
H6 H21 2.2863 no .
H6 H27B 3.3542 no .
H7A H8A 3.5965 no .
H7A H8B 2.5420 no .
H7A H8C 2.9762 no .
H7B H8C 3.5982 no .
H7B H21 2.5090 no .
H7C H8A 3.5954 no .
H7C H8B 3.0236 no .
H7C H8C 2.5335 no .
H7C H21 3.5699 no .
H9 H10A 2.3788 no .
H9 H10B 2.8706 no .
H9 H10C 2.3585 no .
H9 H11A 2.8676 no .
H9 H11B 2.3719 no .
H9 H11C 2.3578 no .
H9 H22 2.2808 no .
H9 H23B 3.0586 no .
H10A H22 2.8840 no .
H10B H11A 2.5431 no .
H10B H11C 3.0068 no .
H10C H11A 3.0193 no .
H10C H11C 2.5628 no .
H21 H22 2.3139 no .
H21 H27B 3.2137 no .
H21 H28A 2.3637 no .
H21 H28B 2.8742 no .
H22 H23A 2.6600 no .
H22 H23B 2.2672 no .
H23A H24A 2.5366 no .
H23A H24B 2.2624 no .
H23A H28B 2.6934 no .
H23B H24A 2.2622 no .
H23B H24B 2.8479 no .
H23B H25 3.1239 no .
H24A H25 2.3592 no .
H24A H28B 3.5896 no .
H24B H25 2.8677 no .
H24B H26 3.5663 no .
H24B H27A 2.5604 no .
H24B H28A 3.5539 no .
H24B H28B 2.1052 no .
H25 H26 2.2915 no .
H26 H27A 2.6816 no .
H26 H27B 2.2766 no .
H27A H28A 2.5512 no .
H27A H28B 2.2412 no .
H27B H28A 2.2401 no .
H27B H28B 2.8307 no .
H31 H31B 3.5(2) no .
H33 H34 2.4919 no .
H33 H37A 2.5439 no .
H33 H37B 3.4791 no .
H33 H38A 3.5327 no .
H33 H38B 2.6122 no .
H34 H40A 2.9060 no .
H34 H40B 2.4004 no .
H34 H41A 2.9947 no .
H36 H37A 2.8527 no .
H36 H37B 2.3359 no .
H36 H37C 2.3554 no .
H36 H38A 2.3564 no .
H36 H38B 2.8645 no .
H36 H38C 2.3637 no .
H36 H51 2.5068 no .
H36 H56 3.4648 no .
H36 H57B 3.4918 no .
H37A H38B 2.5975 no .
H37A H38C 3.0364 no .
H37B H51 2.7741 no .
H37C H38A 3.5970 no .
H37C H38B 3.0128 no .
H37C H38C 2.5362 no .
H39 H40A 2.4114 no .
H39 H40B 2.8554 no .
H39 H40C 2.3017 no .
H39 H41A 2.8573 no .
H39 H41B 2.3605 no .
H39 H41C 2.3430 no .
H39 H52 2.0751 no .
H39 H53B 3.0264 no .
H40A H41A 3.5636 no .
H40A H52 3.3333 no .
H40B H41A 2.4786 no .
H40B H41B 3.5581 no .
H40B H41C 2.9150 no .
H40C H41A 3.0937 no .
H40C H41C 2.6190 no .
H51 H52 2.3301 no .
H51 H57B 3.2544 no .
H51 H58A 2.8801 no .
H51 H58B 2.3737 no .
H52 H53A 2.7002 no .
H52 H53B 2.2890 no .
H53A H54A 2.5510 no .
H53A H54B 2.2285 no .
H53A H58A 2.5567 no .
H53B H54A 2.2277 no .
H53B H54B 2.8201 no .
H53B H55 3.2300 no .
H54A H55 2.3522 no .
H54B H55 2.8621 no .
H54B H56 3.5698 no .
H54B H57A 2.5364 no .
H54B H58A 2.1898 no .
H55 H56 2.2961 no .
H56 H57A 2.7029 no .
H56 H57B 2.2779 no .
H57A H58A 2.2233 no .
H57A H58B 2.5481 no .
H57B H58A 2.8170 no .
H57B H58B 2.2248 no .
Ir1 H1 3.44(14) no .
Ir1 H31B 3.29(18) no .
Ir31 H31 3.32(15) no .
F1 H1 1.76(13) no .
F1 H31A 3.47(11) no .
F1 H31B 1.67(18) no .
F1 H37C 3.4424 no 3_545
F1 H41A 3.2025 no 1_655
F2 H1A 1.86(5) no .
F2 H1B 3.15(9) no .
F2 H3 3.5087 no 1_655
F2 H4 2.9286 no 1_655
F2 H25 2.9369 no .
F2 H26 2.4868 no .
F2 H31 3.24(15) no 1_655
F2 H31B 3.49(14) no .
F2 H38A 3.1370 no 1_655
F2 H41A 3.2986 no 1_655
F2 H41B 2.5754 no 1_655
F31 H1A 3.01(6) no 1_455
F31 H1B 3.14(11) no 1_455
F31 H1 3.08(13) no 1_455
F31 H4 3.2855 no .
F31 H11A 3.0196 no .
F31 H31 1.76(15) no .
F31 H31A 3.49(9) no .
F32 H1A 3.04(7) no 1_455
F32 H1B 1.87(8) no 1_455
F32 H3 3.5152 no .
F32 H8A 2.8246 no .
F32 H8B 3.0479 no .
F32 H10C 2.5047 no 3_545
F32 H11C 2.9953 no 3_545
F32 H55 2.5846 no .
F32 H56 3.2090 no .
O1 H1 3.20(14) no .
O1 H3 2.6862 no 1_655
O1 H8B 2.9396 no 1_655
O1 H11C 3.1037 no 3_645
O1 H26 3.5792 no .
O1 H31 2.78(15) no 1_655
O1 H33 2.6162 no 3_545
O1 H37A 2.5351 no 3_545
O1 H38B 2.7072 no 3_545
O1 H41B 3.2177 no 1_655
O31 H1 3.53(13) no .
O31 H8A 2.7635 no .
O31 H10C 3.0909 no 3_545
O31 H11B 2.8465 no .
O31 H34 2.5635 no 1_655
O31 H38C 3.5274 no 3_545
O31 H40B 3.1260 no 1_655
O31 H41A 2.4712 no 1_655
O31 H55 3.4794 no .
O31 H56 3.1625 no .
N2 H31B 3.52(16) no .
N32 H58A 3.5726 no 2_455
N35 H1 3.41(14) no 1_455
N35 H58B 3.5187 no 2_455
C1 H31B 3.13(17) no .
C3 H1A 3.26(7) no 1_455
C3 H1B 3.15(11) no 1_455
C3 H31 3.34(16) no .
C4 H31 3.34(15) no .
C6 H37C 3.1291 no 3_545
C7 H23A 3.2264 no 2_456
C7 H40A 3.4731 no 4_455
C7 H40C 3.4036 no 4_455
C7 H52 3.4223 no 4_455
C7 H53A 3.5725 no 4_455
C7 H53B 3.1203 no 4_455
C7 H57B 3.4334 no 3_545
C7 H58B 3.3213 no 3_545
C8 H1B 3.34(8) no 1_455
C8 H11A 3.5414 no 3_545
C8 H11C 2.9900 no 3_545
C8 H31A 3.35(15) no .
C8 H31B 3.55(19) no .
C8 H36 3.1421 no 3_545
C8 H37C 3.0759 no 3_545
C8 H38C 3.3515 no 3_545
C8 H57B 3.0839 no 3_545
C10 H28A 3.5277 no 2_456
C10 H31A 3.27(12) no 3_555
C10 H40B 3.4189 no 3_455
C10 H55 3.4401 no 3_555
C11 H1B 3.48(10) no 3_655
C11 H8A 3.5764 no 3_555
C11 H8B 3.3426 no 3_555
C11 H8C 3.5992 no 3_555
C11 H33 3.4638 no 1_655
C11 H56 3.1550 no .
C21 H24B 3.0177 no 2_456
C22 H24B 3.5024 no 2_456
C22 H27A 3.0718 no 2_456
C22 H28B 3.4244 no 2_456
C23 H7B 3.2310 no 2_556
C23 H27A 3.3945 no 2_456
C23 H41C 3.5935 no 3_555
C23 H53B 3.1447 no 3_555
C24 H7B 3.3299 no 2_556
C24 H40C 3.3921 no 3_555
C24 H41C 3.0864 no 3_555
C25 H1 3.48(14) no .
C25 H4 3.1350 no 1_655
C25 H41C 3.5482 no 3_555
C26 H1 3.24(14) no .
C26 H3 3.4212 no 1_655
C26 H4 3.3177 no 1_655
C26 H37C 3.4500 no 3_545
C27 H37C 3.5902 no 3_545
C27 H54A 3.0752 no 4_555
C28 H10A 3.2809 no 2_556
C28 H22 3.5874 no 2_556
C28 H54A 3.3627 no 4_555
C31 H1 3.55(14) no 1_455
C31 H58A 3.5192 no 2_455
C33 H11B 3.3726 no 1_455
C34 H1 3.57(14) no 1_455
C34 H11B 3.3419 no 1_455
C34 H31B 3.25(19) no 1_455
C34 H56 3.5393 no 1_455
C34 H57A 3.1690 no 1_455
C36 H8A 3.5845 no 3_555
C36 H8C 3.0636 no 3_555
C37 H1A 3.43(7) no 3_555
C37 H6 3.2146 no 3_555
C37 H8C 3.2583 no 3_555
C37 H26 3.3104 no 3_555
C37 H27B 3.0806 no 3_555
C37 H53A 3.4444 no 2_455
C38 H8A 3.4784 no 3_555
C38 H8C 3.5656 no 3_555
C38 H10B 3.4646 no .
C38 H11A 3.5562 no .
C38 H25 3.5709 no 1_455
C38 H41A 3.3213 no 3_455
C38 H41B 3.5896 no 3_455
C38 H41C 3.2364 no 3_455
C39 H24A 3.3300 no 3_545
C40 H7B 3.4569 no 4_454
C40 H7C 3.2637 no 4_454
C40 H24A 3.2829 no 3_545
C40 H54A 3.5550 no 1_455
C40 H54B 3.3770 no 1_455
C40 H58B 3.4743 no 2_455
C41 H1A 3.59(7) no 1_455
C41 H1 2.97(14) no 1_455
C41 H24A 3.0976 no 3_545
C41 H31B 3.24(17) no 1_455
C41 H38B 3.2029 no 3_445
C41 H38C 3.1305 no 3_445
C51 H57A 2.9686 no 2_455
C51 H58A 3.4372 no 2_455
C52 H7A 3.3330 no 4_454
C52 H7C 3.5696 no 4_454
C52 H57A 3.2423 no 2_455
C52 H58B 3.3222 no 2_455
C53 H7A 2.9188 no 4_454
C53 H23A 3.5905 no 3_545
C53 H27B 3.4042 no 4_554
C54 H27B 3.1330 no 4_554
C54 H37B 3.4470 no 2_555
C54 H40A 3.5357 no 1_655
C54 H40B 3.2520 no 1_655
C55 H10C 3.3989 no 3_545
C55 H31 3.15(16) no .
C55 H31A 3.44(15) no .
C55 H34 3.4978 no 1_655
C55 H40B 2.9426 no 1_655
C56 H31 3.34(15) no .
C56 H31A 3.58(14) no .
C56 H34 2.7789 no 1_655
C56 H40B 3.2514 no 1_655
C57 H7C 3.5183 no 3_555
C57 H8C 3.3046 no 3_555
C57 H34 3.1024 no 1_655
C58 H7C 3.2489 no 3_555
C58 H40A 3.4626 no 2_555
C58 H51 3.5164 no 2_555
C58 H52 3.2977 no 2_555
H1A F2 1.86(5) no .
H1A F31 3.01(6) no 1_655
H1A F32 3.04(7) no 1_655
H1A C3 3.26(7) no 1_655
H1A C37 3.43(7) no 3_545
H1A C41 3.59(7) no 1_655
H1A H1 2.24(15) no .
H1A H3 2.6688 no 1_655
H1A H4 3.4752 no 1_655
H1A H26 2.8764 no .
H1A H31 2.73(16) no 1_655
H1A H33 3.4334 no 3_545
H1A H37A 2.6419 no 3_545
H1A H37C 3.4760 no 3_545
H1A H38B 2.8924 no 3_545
H1A H41B 2.7219 no 1_655
H1B F2 3.15(9) no .
H1B F31 3.14(11) no 1_655
H1B F32 1.87(8) no 1_655
H1B C3 3.15(11) no 1_655
H1B C8 3.34(8) no 1_655
H1B C11 3.48(10) no 3_645
H1B H3 2.7542 no 1_655
H1B H8A 3.3149 no 1_655
H1B H8B 2.5404 no 1_655
H1B H10C 3.5046 no 3_645
H1B H11C 2.5588 no 3_645
H1B H31 1.98(18) no 1_655
H1B H31A 3.13(12) no 1_655
H1B H33 3.1231 no 3_545
H1B H37A 3.4794 no 3_545
H1B H38B 3.4460 no 3_545
H1B H41B 3.4621 no 1_655
H1 Ir1 3.44(14) no .
H1 F1 1.76(13) no .
H1 F31 3.08(13) no 1_655
H1 O1 3.20(14) no .
H1 O31 3.53(13) no .
H1 N35 3.41(14) no 1_655
H1 C25 3.48(14) no .
H1 C26 3.24(14) no .
H1 C31 3.55(14) no 1_655
H1 C34 3.57(14) no 1_655
H1 C41 2.97(14) no 1_655
H1 H1A 2.24(15) no .
H1 H25 2.9618 no .
H1 H26 2.4587 no .
H1 H31B 2.68(19) no .
H1 H38A 3.4746 no 1_655
H1 H41A 2.7257 no 1_655
H1 H41B 2.4004 no 1_655
H3 F2 3.5087 no 1_455
H3 F32 3.5152 no .
H3 O1 2.6862 no 1_455
H3 C26 3.4212 no 1_455
H3 H1A 2.6688 no 1_455
H3 H1B 2.7542 no 1_455
H3 H26 3.1154 no 1_455
H3 H27A 3.4382 no 1_455
H3 H31 3.4788 no .
H3 H37A 3.5351 no 3_445
H4 F2 2.9286 no 1_455
H4 F31 3.2855 no .
H4 C25 3.1350 no 1_455
H4 C26 3.3177 no 1_455
H4 H1A 3.4752 no 1_455
H4 H25 2.9827 no 1_455
H4 H26 3.2460 no 1_455
H4 H31 3.4720 no .
H4 H38A 3.0854 no .
H6 C37 3.2146 no 3_545
H6 H37B 3.2709 no 3_545
H6 H37C 2.3782 no 3_545
H7A C52 3.3330 no 4_455
H7A C53 2.9188 no 4_455
H7A H23A 3.0936 no 2_456
H7A H52 3.1435 no 4_455
H7A H53A 2.6742 no 4_455
H7A H53B 2.4612 no 4_455
H7A H57B 3.2580 no 3_545
H7A H58B 3.5366 no 3_545
H7B C23 3.2310 no 2_456
H7B C24 3.3299 no 2_456
H7B C40 3.4569 no 4_455
H7B H23A 2.5019 no 2_456
H7B H23B 3.5230 no 2_456
H7B H24A 3.1676 no 2_456
H7B H24B 3.0426 no 2_456
H7B H39 3.2857 no 4_455
H7B H40A 3.3532 no 4_455
H7B H40C 2.8448 no 4_455
H7B H52 3.5979 no 4_455
H7B H53B 3.0733 no 4_455
H7C C40 3.2637 no 4_455
H7C C52 3.5696 no 4_455
H7C C57 3.5183 no 3_545
H7C C58 3.2489 no 3_545
H7C H39 3.2836 no 4_455
H7C H40A 2.7242 no 4_455
H7C H40C 3.0587 no 4_455
H7C H52 2.9976 no 4_455
H7C H53B 3.3870 no 4_455
H7C H57B 2.8976 no 3_545
H7C H58B 2.3883 no 3_545
H8A F32 2.8246 no .
H8A O31 2.7635 no .
H8A C11 3.5764 no 3_545
H8A C36 3.5845 no 3_545
H8A C38 3.4784 no 3_545
H8A H1B 3.3149 no 1_455
H8A H10C 3.5872 no 3_545
H8A H11A 3.3850 no 3_545
H8A H11C 2.8855 no 3_545
H8A H31 3.5306 no .
H8A H31A 2.5094 no .
H8A H31B 2.6587 no .
H8A H36 3.1762 no 3_545
H8A H37C 2.8902 no 3_545
H8A H38C 2.6834 no 3_545
H8B F32 3.0479 no .
H8B O1 2.9396 no 1_455
H8B C11 3.3426 no 3_545
H8B H1B 2.5404 no 1_455
H8B H11A 3.4245 no 3_545
H8B H11C 2.5089 no 3_545
H8B H31A 3.4278 no .
H8B H33 3.5023 no 3_445
H8B H57B 2.9220 no 3_545
H8C C11 3.5992 no 3_545
H8C C36 3.0636 no 3_545
H8C C37 3.2583 no 3_545
H8C C38 3.5656 no 3_545
H8C C57 3.3046 no 3_545
H8C H11A 3.2295 no 3_545
H8C H11C 3.0960 no 3_545
H8C H36 2.3177 no 3_545
H8C H37B 3.4230 no 3_545
H8C H37C 2.7940 no 3_545
H8C H38C 3.1401 no 3_545
H8C H51 3.5645 no 3_545
H8C H56 3.5711 no 3_545
H8C H57B 2.4401 no 3_545
H8C H58B 3.4409 no 3_545
H10A C28 3.2809 no 2_456
H10A H28A 2.5778 no 2_456
H10A H28B 3.0999 no 2_456
H10A H40B 3.1839 no 3_455
H10A H40C 3.2421 no 3_455
H10A H54A 2.9705 no 3_555
H10A H55 3.3340 no 3_555
H10B C38 3.4646 no .
H10B H24A 3.4661 no 1_455
H10B H31A 3.4369 no 3_555
H10B H38A 3.0103 no .
H10B H38C 3.0305 no .
H10B H40B 3.4481 no 3_455
H10B H40C 3.5607 no 3_455
H10B H41A 3.2905 no 3_455
H10B H41C 3.1359 no 3_455
H10C F32 2.5047 no 3_555
H10C O31 3.0909 no 3_555
H10C C55 3.3989 no 3_555
H10C H1B 3.5046 no 3_655
H10C H8A 3.5872 no 3_555
H10C H31 3.1207 no 3_555
H10C H31A 2.3521 no 3_555
H10C H40B 3.0670 no 3_455
H10C H41A 3.4852 no 3_455
H10C H54A 3.5238 no 3_555
H10C H55 2.7048 no 3_555
H11A F31 3.0196 no .
H11A C8 3.5414 no 3_555
H11A C38 3.5562 no .
H11A H8A 3.3850 no 3_555
H11A H8B 3.4245 no 3_555
H11A H8C 3.2295 no 3_555
H11A H31 3.5252 no .
H11A H36 3.3727 no .
H11A H38A 3.0507 no .
H11A H38C 3.3229 no .
H11A H56 2.7209 no .
H11B O31 2.8465 no .
H11B C33 3.3726 no 1_655
H11B C34 3.3419 no 1_655
H11B H31A 3.4012 no .
H11B H31B 2.9827 no .
H11B H33 2.9459 no 1_655
H11B H34 2.8690 no 1_655
H11B H56 2.7826 no .
H11C F32 2.9953 no 3_555
H11C O1 3.1037 no 3_655
H11C C8 2.9900 no 3_555
H11C H1B 2.5588 no 3_655
H11C H8A 2.8855 no 3_555
H11C H8B 2.5089 no 3_555
H11C H8C 3.0960 no 3_555
H11C H31A 3.4669 no 3_555
H11C H33 3.0692 no 1_655
H11C H56 3.5338 no .
H21 H24B 2.7788 no 2_456
H21 H28B 3.4549 no 2_456
H22 C28 3.5874 no 2_456
H22 H24B 3.5443 no 2_456
H22 H27A 3.0566 no 2_456
H22 H28B 2.9338 no 2_456
H23A C7 3.2264 no 2_556
H23A C53 3.5905 no 3_555
H23A H7A 3.0936 no 2_556
H23A H7B 2.5019 no 2_556
H23A H27A 2.8777 no 2_456
H23A H53B 2.6099 no 3_555
H23B H7B 3.5230 no 2_556
H23B H39 3.0703 no 3_555
H23B H41C 3.0727 no 3_555
H23B H53B 2.7688 no 3_555
H23B H54A 3.5412 no 3_555
H24A C39 3.3300 no 3_555
H24A C40 3.2829 no 3_555
H24A C41 3.0976 no 3_555
H24A H7B 3.1676 no 2_556
H24A H10B 3.4661 no 1_655
H24A H28A 3.5541 no 2_556
H24A H39 3.1025 no 3_555
H24A H40C 2.5146 no 3_555
H24A H41C 2.2432 no 3_555
H24B C21 3.0177 no 2_556
H24B C22 3.5024 no 2_556
H24B H7B 3.0426 no 2_556
H24B H21 2.7788 no 2_556
H24B H22 3.5443 no 2_556
H24B H28A 3.4549 no 2_556
H24B H40C 3.5123 no 3_555
H25 F2 2.9369 no .
H25 C38 3.5709 no 1_655
H25 H1 2.9618 no .
H25 H4 2.9827 no 1_655
H25 H38A 2.9509 no 1_655
H25 H38B 3.3110 no 1_655
H25 H41C 3.1815 no 3_555
H26 F2 2.4868 no .
H26 O1 3.5792 no .
H26 C37 3.3104 no 3_545
H26 H1A 2.8764 no .
H26 H1 2.4587 no .
H26 H3 3.1154 no 1_655
H26 H4 3.2460 no 1_655
H26 H37A 2.9750 no 3_545
H26 H37C 2.8130 no 3_545
H27A C22 3.0718 no 2_556
H27A C23 3.3945 no 2_556
H27A H3 3.4382 no 1_655
H27A H22 3.0566 no 2_556
H27A H23A 2.8777 no 2_556
H27A H53B 3.2255 no 4_555
H27A H54A 2.9736 no 4_555
H27B C37 3.0806 no 3_545
H27B C53 3.4042 no 4_555
H27B C54 3.1330 no 4_555
H27B H37A 3.0204 no 3_545
H27B H37B 2.8121 no 3_545
H27B H37C 2.8861 no 3_545
H27B H53A 3.1006 no 4_555
H27B H53B 3.3465 no 4_555
H27B H54A 2.5396 no 4_555
H27B H54B 3.1012 no 4_555
H28A C10 3.5277 no 2_556
H28A H10A 2.5778 no 2_556
H28A H24A 3.5541 no 2_456
H28A H24B 3.4549 no 2_456
H28A H40C 2.8238 no 4_455
H28A H54A 2.7660 no 4_555
H28B C22 3.4244 no 2_556
H28B H10A 3.0999 no 2_556
H28B H21 3.4549 no 2_556
H28B H22 2.9338 no 2_556
H31 Ir31 3.32(15) no .
H31 F2 3.24(15) no 1_455
H31 F31 1.76(15) no .
H31 O1 2.78(15) no 1_455
H31 C3 3.34(16) no .
H31 C4 3.34(15) no .
H31 C55 3.15(16) no .
H31 C56 3.34(15) no .
H31 H1A 2.73(16) no 1_455
H31 H1B 1.98(18) no 1_455
H31 H3 3.4788 no .
H31 H4 3.4720 no .
H31 H8A 3.5306 no .
H31 H10C 3.1207 no 3_545
H31 H11A 3.5252 no .
H31 H55 2.4157 no .
H31 H56 2.7799 no .
H31A F1 3.47(11) no .
H31A F31 3.49(9) no .
H31A C8 3.35(15) no .
H31A C10 3.27(12) no 3_545
H31A C55 3.44(15) no .
H31A C56 3.58(14) no .
H31A H1B 3.13(12) no 1_455
H31A H8A 2.5094 no .
H31A H8B 3.4278 no .
H31A H10B 3.4369 no 3_545
H31A H10C 2.3521 no 3_545
H31A H11B 3.4012 no .
H31A H11C 3.4669 no 3_545
H31A H34 3.1886 no 1_655
H31A H38C 3.5983 no 3_545
H31A H40B 3.2282 no 1_655
H31A H41A 2.9601 no 1_655
H31A H55 2.8804 no .
H31A H56 3.1212 no .
H31B Ir1 3.29(18) no .
H31B F1 1.67(18) no .
H31B F2 3.49(14) no .
H31B N2 3.52(16) no .
H31B C1 3.13(17) no .
H31B C8 3.55(19) no .
H31B C34 3.25(19) no 1_655
H31B C41 3.24(17) no 1_655
H31B H1 2.68(19) no .
H31B H8A 2.6587 no .
H31B H11B 2.9827 no .
H31B H34 2.8804 no 1_655
H31B H38C 3.1936 no 3_545
H31B H41A 2.3227 no 1_655
H31B H41B 3.4868 no 1_655
H33 O1 2.6162 no 3_555
H33 C11 3.4638 no 1_455
H33 H1A 3.4334 no 3_555
H33 H1B 3.1231 no 3_555
H33 H8B 3.5023 no 3_455
H33 H11B 2.9459 no 1_455
H33 H11C 3.0692 no 1_455
H34 O31 2.5635 no 1_455
H34 C55 3.4978 no 1_455
H34 C56 2.7789 no 1_455
H34 C57 3.1024 no 1_455
H34 H11B 2.8690 no 1_455
H34 H31A 3.1886 no 1_455
H34 H31B 2.8804 no 1_455
H34 H56 2.6467 no 1_455
H34 H57A 2.7652 no 1_455
H34 H57B 3.1945 no 1_455
H36 C8 3.1421 no 3_555
H36 H8A 3.1762 no 3_555
H36 H8C 2.3177 no 3_555
H36 H11A 3.3727 no .
H37A O1 2.5351 no 3_555
H37A H1A 2.6419 no 3_555
H37A H1B 3.4794 no 3_555
H37A H3 3.5351 no 3_455
H37A H26 2.9750 no 3_555
H37A H27B 3.0204 no 3_555
H37A H53A 3.0904 no 2_455
H37B C54 3.4470 no 2_455
H37B H6 3.2709 no 3_555
H37B H8C 3.4230 no 3_555
H37B H27B 2.8121 no 3_555
H37B H53A 2.8895 no 2_455
H37B H54B 2.7172 no 2_455
H37B H58A 3.0881 no 2_455
H37C F1 3.4424 no 3_555
H37C C6 3.1291 no 3_555
H37C C8 3.0759 no 3_555
H37C C26 3.4500 no 3_555
H37C C27 3.5902 no 3_555
H37C H1A 3.4760 no 3_555
H37C H6 2.3782 no 3_555
H37C H8A 2.8902 no 3_555
H37C H8C 2.7940 no 3_555
H37C H26 2.8130 no 3_555
H37C H27B 2.8861 no 3_555
H38A F2 3.1370 no 1_455
H38A H1 3.4746 no 1_455
H38A H4 3.0854 no .
H38A H10B 3.0103 no .
H38A H11A 3.0507 no .
H38A H25 2.9509 no 1_455
H38A H41C 3.3379 no 3_455
H38B O1 2.7072 no 3_555
H38B C41 3.2029 no 3_455
H38B H1A 2.8924 no 3_555
H38B H1B 3.4460 no 3_555
H38B H25 3.3110 no 1_455
H38B H41A 3.1856 no 3_455
H38B H41B 3.0106 no 3_455
H38B H41C 2.8767 no 3_455
H38C O31 3.5274 no 3_555
H38C C8 3.3515 no 3_555
H38C C41 3.1305 no 3_455
H38C H8A 2.6834 no 3_555
H38C H8C 3.1401 no 3_555
H38C H10B 3.0305 no .
H38C H11A 3.3229 no .
H38C H31A 3.5983 no 3_555
H38C H31B 3.1936 no 3_555
H38C H41A 2.6469 no 3_455
H38C H41B 3.2811 no 3_455
H38C H41C 2.9705 no 3_455
H39 H7B 3.2857 no 4_454
H39 H7C 3.2836 no 4_454
H39 H23B 3.0703 no 3_545
H39 H24A 3.1025 no 3_545
H39 H58B 3.5636 no 2_455
H40A C7 3.4731 no 4_454
H40A C54 3.5357 no 1_455
H40A C58 3.4626 no 2_455
H40A H7B 3.3532 no 4_454
H40A H7C 2.7242 no 4_454
H40A H54A 3.5176 no 1_455
H40A H54B 2.9294 no 1_455
H40A H57A 2.9970 no 1_455
H40A H58B 2.6013 no 2_455
H40B O31 3.1260 no 1_455
H40B C10 3.4189 no 3_445
H40B C54 3.2520 no 1_455
H40B C55 2.9426 no 1_455
H40B C56 3.2514 no 1_455
H40B H10A 3.1839 no 3_445
H40B H10B 3.4481 no 3_445
H40B H10C 3.0670 no 3_445
H40B H31A 3.2282 no 1_455
H40B H54A 3.1044 no 1_455
H40B H54B 3.0881 no 1_455
H40B H55 3.1372 no 1_455
H40B H56 3.5891 no 1_455
H40B H57A 3.3873 no 1_455
H40C C7 3.4036 no 4_454
H40C C24 3.3921 no 3_545
H40C H7B 2.8448 no 4_454
H40C H7C 3.0587 no 4_454
H40C H10A 3.2421 no 3_445
H40C H10B 3.5607 no 3_445
H40C H24A 2.5146 no 3_545
H40C H24B 3.5123 no 3_545
H40C H28A 2.8238 no 4_454
H40C H54A 3.4733 no 1_455
H41A F1 3.2025 no 1_455
H41A F2 3.2986 no 1_455
H41A O31 2.4712 no 1_455
H41A C38 3.3213 no 3_445
H41A H1 2.7257 no 1_455
H41A H10B 3.2905 no 3_445
H41A H10C 3.4852 no 3_445
H41A H31A 2.9601 no 1_455
H41A H31B 2.3227 no 1_455
H41A H38B 3.1856 no 3_445
H41A H38C 2.6469 no 3_445
H41B F2 2.5754 no 1_455
H41B O1 3.2177 no 1_455
H41B C38 3.5896 no 3_445
H41B H1A 2.7219 no 1_455
H41B H1B 3.4621 no 1_455
H41B H1 2.4004 no 1_455
H41B H31B 3.4868 no 1_455
H41B H38B 3.0106 no 3_445
H41B H38C 3.2811 no 3_445
H41C C23 3.5935 no 3_545
H41C C24 3.0864 no 3_545
H41C C25 3.5482 no 3_545
H41C C38 3.2364 no 3_445
H41C H10B 3.1359 no 3_445
H41C H23B 3.0727 no 3_545
H41C H24A 2.2432 no 3_545
H41C H25 3.1815 no 3_545
H41C H38A 3.3379 no 3_445
H41C H38B 2.8767 no 3_445
H41C H38C 2.9705 no 3_445
H51 C58 3.5164 no 2_455
H51 H8C 3.5645 no 3_555
H51 H54B 3.5245 no 2_455
H51 H57A 2.9284 no 2_455
H51 H58A 2.8853 no 2_455
H51 H58B 3.5577 no 2_455
H52 C7 3.4223 no 4_454
H52 C58 3.2977 no 2_455
H52 H7A 3.1435 no 4_454
H52 H7B 3.5979 no 4_454
H52 H7C 2.9976 no 4_454
H52 H57A 3.3391 no 2_455
H52 H58A 3.1973 no 2_455
H52 H58B 2.6951 no 2_455
H53A C7 3.5725 no 4_454
H53A C37 3.4444 no 2_555
H53A H7A 2.6742 no 4_454
H53A H27B 3.1006 no 4_554
H53A H37A 3.0904 no 2_555
H53A H37B 2.8895 no 2_555
H53B C7 3.1203 no 4_454
H53B C23 3.1447 no 3_545
H53B H7A 2.4612 no 4_454
H53B H7B 3.0733 no 4_454
H53B H7C 3.3870 no 4_454
H53B H23A 2.6099 no 3_545
H53B H23B 2.7688 no 3_545
H53B H27A 3.2255 no 4_554
H53B H27B 3.3465 no 4_554
H54A C27 3.0752 no 4_554
H54A C28 3.3627 no 4_554
H54A C40 3.5550 no 1_655
H54A H10A 2.9705 no 3_545
H54A H10C 3.5238 no 3_545
H54A H23B 3.5412 no 3_545
H54A H27A 2.9736 no 4_554
H54A H27B 2.5396 no 4_554
H54A H28A 2.7660 no 4_554
H54A H40A 3.5176 no 1_655
H54A H40B 3.1044 no 1_655
H54A H40C 3.4733 no 1_655
H54B C40 3.3770 no 1_655
H54B H27B 3.1012 no 4_554
H54B H37B 2.7172 no 2_555
H54B H40A 2.9294 no 1_655
H54B H40B 3.0881 no 1_655
H54B H51 3.5245 no 2_555
H55 F32 2.5846 no .
H55 O31 3.4794 no .
H55 C10 3.4401 no 3_545
H55 H10A 3.3340 no 3_545
H55 H10C 2.7048 no 3_545
H55 H31 2.4157 no .
H55 H31A 2.8804 no .
H55 H40B 3.1372 no 1_655
H56 F32 3.2090 no .
H56 O31 3.1625 no .
H56 C11 3.1550 no .
H56 C34 3.5393 no 1_655
H56 H8C 3.5711 no 3_555
H56 H11A 2.7209 no .
H56 H11B 2.7826 no .
H56 H11C 3.5338 no .
H56 H31 2.7799 no .
H56 H31A 3.1212 no .
H56 H34 2.6467 no 1_655
H56 H40B 3.5891 no 1_655
H57A C34 3.1690 no 1_655
H57A C51 2.9686 no 2_555
H57A C52 3.2423 no 2_555
H57A H34 2.7652 no 1_655
H57A H40A 2.9970 no 1_655
H57A H40B 3.3873 no 1_655
H57A H51 2.9284 no 2_555
H57A H52 3.3391 no 2_555
H57A H58B 3.5156 no 2_555
H57B C7 3.4334 no 3_555
H57B C8 3.0839 no 3_555
H57B H7A 3.2580 no 3_555
H57B H7C 2.8976 no 3_555
H57B H8B 2.9220 no 3_555
H57B H8C 2.4401 no 3_555
H57B H34 3.1945 no 1_655
H58A N32 3.5726 no 2_555
H58A C31 3.5192 no 2_555
H58A C51 3.4372 no 2_555
H58A H37B 3.0881 no 2_555
H58A H51 2.8853 no 2_555
H58A H52 3.1973 no 2_555
H58B N35 3.5187 no 2_555
H58B C7 3.3213 no 3_555
H58B C40 3.4743 no 2_555
H58B C52 3.3222 no 2_555
H58B H7A 3.5366 no 3_555
H58B H7C 2.3883 no 3_555
H58B H8C 3.4409 no 3_555
H58B H39 3.5636 no 2_555
H58B H40A 2.6013 no 2_555
H58B H51 3.5577 no 2_555
H58B H52 2.6951 no 2_555
H58B H57A 3.5156 no 2_455

loop_
_geom_hbond_atom_site_label_D
_geom_hbond_atom_site_label_H
_geom_hbond_atom_site_label_A
_geom_hbond_site_symmetry_A
_geom_hbond_distance_DA
_geom_hbond_distance_DH
_geom_hbond_distance_HA
_geom_hbond_angle_DHA
_geom_hbond_publ_flag
O1 H1A F2 . 2.830(7) 0.98(5) 1.86(5) 170(6) no
O1 H1B F32 1_655 2.815(6) 0.98(7) 1.87(8) 161(10) no
O31 H31B F1 . 2.597(7) 0.98(15) 1.67(18) 156(21) no

loop_
_geom_torsion_atom_site_label_1
_geom_torsion_atom_site_label_2
_geom_torsion_atom_site_label_3
_geom_torsion_atom_site_label_4
_geom_torsion
_geom_torsion_publ_flag
F1 Ir1 C1 N2 93.4(5) no
F1 Ir1 C1 N5 -90.0(5) no
F1 Ir1 C22 C21 -175.6(4) no
F1 Ir1 C22 C23 -53.9(9) no
F1 Ir1 C25 C24 156.2(4) no
F1 Ir1 C25 C26 -85.1(3) no
F1 Ir1 C26 C25 95.6(3) no
F1 Ir1 C26 C27 -142.8(4) no
C1 Ir1 C21 C22 -88.6(3) no
C1 Ir1 C21 C28 153.1(4) no
C21 Ir1 C1 N2 -68.4(5) no
C21 Ir1 C1 N5 108.2(5) no
C1 Ir1 C22 C21 91.8(3) no
C1 Ir1 C22 C23 -146.5(4) no
C22 Ir1 C1 N2 -108.3(5) no
C22 Ir1 C1 N5 68.3(5) no
C1 Ir1 C26 C25 -173.5(5) no
C1 Ir1 C26 C27 -51.9(8) no
C26 Ir1 C1 N2 2.9(10) no
C26 Ir1 C1 N5 179.5(5) no
C21 Ir1 C22 C21 0.0(3) no
C21 Ir1 C22 C23 121.7(6) no
C22 Ir1 C21 C22 0.0(3) no
C22 Ir1 C21 C28 -118.3(6) no
C21 Ir1 C25 C24 -41.9(4) no
C21 Ir1 C25 C26 76.9(3) no
C25 Ir1 C21 C22 76.0(3) no
C25 Ir1 C21 C28 -42.3(4) no
C21 Ir1 C26 C25 -100.5(3) no
C21 Ir1 C26 C27 21.1(4) no
C26 Ir1 C21 C22 112.4(3) no
C26 Ir1 C21 C28 -5.9(4) no
C22 Ir1 C25 C24 -2.8(4) no
C22 Ir1 C25 C26 115.9(3) no
C25 Ir1 C22 C21 -100.8(3) no
C25 Ir1 C22 C23 20.9(4) no
C22 Ir1 C26 C25 -63.8(3) no
C22 Ir1 C26 C27 57.8(4) no
C26 Ir1 C22 C21 -67.6(3) no
C26 Ir1 C22 C23 54.1(4) no
C25 Ir1 C26 C25 0.0(3) no
C25 Ir1 C26 C27 121.6(6) no
C26 Ir1 C25 C24 -118.8(6) no
C26 Ir1 C25 C26 0.0(3) no
F31 Ir31 C31 N32 79.4(4) no
F31 Ir31 C31 N35 -93.4(5) no
F31 Ir31 C51 C52 176.5(4) no
F31 Ir31 C51 C58 59.0(8) no
F31 Ir31 C55 C54 157.9(3) no
F31 Ir31 C55 C56 -84.3(3) no
F31 Ir31 C56 C55 96.2(3) no
F31 Ir31 C56 C57 -141.7(3) no
C31 Ir31 C51 C52 -88.9(3) no
C31 Ir31 C51 C58 153.5(3) no
C51 Ir31 C31 N32 -80.1(5) no
C51 Ir31 C31 N35 107.1(5) no
C31 Ir31 C52 C51 93.7(3) no
C31 Ir31 C52 C53 -146.6(4) no
C52 Ir31 C31 N32 -119.7(5) no
C52 Ir31 C31 N35 67.5(5) no
C31 Ir31 C56 C55 176.3(5) no
C31 Ir31 C56 C57 -61.7(8) no
C56 Ir31 C31 N32 -1.0(10) no
C56 Ir31 C31 N35 -173.7(5) no
C51 Ir31 C52 C51 -0.0(3) no
C51 Ir31 C52 C53 119.7(6) no
C52 Ir31 C51 C52 -0.0(3) no
C52 Ir31 C51 C58 -117.6(5) no
C51 Ir31 C55 C54 -42.3(4) no
C51 Ir31 C55 C56 75.4(3) no
C55 Ir31 C51 C52 76.2(3) no
C55 Ir31 C51 C58 -41.4(3) no
C51 Ir31 C56 C55 -102.2(3) no
C51 Ir31 C56 C57 19.9(3) no
C56 Ir31 C51 C52 112.4(3) no
C56 Ir31 C51 C58 -5.1(3) no
C52 Ir31 C55 C54 -3.7(3) no
C52 Ir31 C55 C56 114.1(3) no
C55 Ir31 C52 C51 -101.3(3) no
C55 Ir31 C52 C53 18.4(3) no
C52 Ir31 C56 C55 -65.8(3) no
C52 Ir31 C56 C57 56.3(4) no
C56 Ir31 C52 C51 -67.4(3) no
C56 Ir31 C52 C53 52.3(4) no
C55 Ir31 C56 C55 0.0(3) no
C55 Ir31 C56 C57 122.1(6) no
C56 Ir31 C55 C54 -117.7(6) no
C56 Ir31 C55 C56 0.0(3) no
C1 N2 C3 C4 -0.1(7) no
C3 N2 C1 Ir1 177.8(5) no
C3 N2 C1 N5 0.5(6) no
C1 N2 C6 C7 126.0(6) no
C1 N2 C6 C8 -110.9(6) no
C6 N2 C1 Ir1 -6.9(9) no
C6 N2 C1 N5 175.9(5) no
C3 N2 C6 C7 -59.4(8) no
C3 N2 C6 C8 63.8(7) no
C6 N2 C3 C4 -175.3(5) no
C1 N5 C4 C3 0.8(7) no
C4 N5 C1 Ir1 -178.0(5) no
C4 N5 C1 N2 -0.8(6) no
C1 N5 C9 C10 -136.2(5) no
C1 N5 C9 C11 100.4(6) no
C9 N5 C1 Ir1 8.0(9) no
C9 N5 C1 N2 -174.8(5) no
C4 N5 C9 C10 50.6(7) no
C4 N5 C9 C11 -72.8(7) no
C9 N5 C4 C3 174.7(5) no
C31 N32 C33 C34 0.2(7) no
C33 N32 C31 Ir31 -173.4(4) no
C33 N32 C31 N35 0.8(6) no
C31 N32 C36 C37 122.8(6) no
C31 N32 C36 C38 -112.5(6) no
C36 N32 C31 Ir31 2.5(8) no
C36 N32 C31 N35 176.8(5) no
C33 N32 C36 C37 -61.8(7) no
C33 N32 C36 C38 63.0(7) no
C36 N32 C33 C34 -175.8(5) no
C31 N35 C34 C33 1.7(7) no
C34 N35 C31 Ir31 172.3(5) no
C34 N35 C31 N32 -1.6(6) no
C31 N35 C39 C40 -143.9(5) no
C31 N35 C39 C41 92.0(7) no
C39 N35 C31 Ir31 -1.0(9) no
C39 N35 C31 N32 -174.9(5) no
C34 N35 C39 C40 43.6(8) no
C34 N35 C39 C41 -80.4(7) no
C39 N35 C34 C33 175.1(5) no
N2 C3 C4 N5 -0.4(7) no
Ir1 C21 C22 Ir1 -0.0 no
Ir1 C21 C22 C23 -103.9(6) no
Ir1 C21 C28 C27 -10.3(7) no
C22 C21 C28 C27 -91.5(7) no
C28 C21 C22 Ir1 106.6(6) no
C28 C21 C22 C23 2.7(9) no
Ir1 C22 C23 C24 -35.5(7) no
C21 C22 C23 C24 45.6(9) no
C22 C23 C24 C25 32.8(9) no
C23 C24 C25 Ir1 -15.1(8) no
C23 C24 C25 C26 -95.8(7) no
Ir1 C25 C26 Ir1 0.000(13) no
Ir1 C25 C26 C27 -101.1(5) no
C24 C25 C26 Ir1 104.1(6) no
C24 C25 C26 C27 3.1(9) no
Ir1 C26 C27 C28 -32.7(6) no
C25 C26 C27 C28 48.2(8) no
C26 C27 C28 C21 28.9(8) no
N32 C33 C34 N35 -1.1(7) no
Ir31 C51 C52 Ir31 0.0 no
Ir31 C51 C52 C53 -103.8(5) no
Ir31 C51 C58 C57 -10.5(6) no
C52 C51 C58 C57 -91.2(6) no
C58 C51 C52 Ir31 106.0(5) no
C58 C51 C52 C53 2.1(8) no
Ir31 C52 C53 C54 -30.5(6) no
C51 C52 C53 C54 49.9(7) no
C52 C53 C54 C55 27.6(7) no
C53 C54 C55 Ir31 -11.6(7) no
C53 C54 C55 C56 -91.3(7) no
Ir31 C55 C56 Ir31 0.000(13) no
Ir31 C55 C56 C57 -103.0(5) no
C54 C55 C56 Ir31 103.8(6) no
C54 C55 C56 C57 0.8(9) no
Ir31 C56 C57 C58 -31.0(6) no
C55 C56 C57 C58 51.6(8) no
C56 C57 C58 C51 27.6(7) no
